data_4135557
loop_
_publ_author_name
'Shao, Li'
'Zhang, Hanwen'
'He, Xiaoqing'
'Hua, Bin'
'Hu, Xiangquan'
'Wan, Caixia'
'Kelley, Steven P.'
'Atwood, Jerry L.'

_publ_section_title
;
 Molecular Entrapment of Polymers by Pyrogallol[4]arenes.
;
_journal_issue 2
_journal_name_full 'Journal of the American Chemical Society'
_journal_page_first 693
_journal_page_last 698
_journal_paper_doi 10.1021/jacs.0c12685
_journal_volume 143
_journal_year 2021
_chemical_formula_moiety 'C40 H48 O12, 2(C6 H14 O4)'
_chemical_formula_sum 'C52 H76 O20'
_chemical_formula_weight 1021.12
_space_group_crystal_system triclinic
_space_group_IT_number 2
_space_group_name_Hall '-P 1'
_space_group_name_H-M_alt 'P -1'
_atom_sites_solution_hydrogens mixed
_atom_sites_solution_primary dual
_atom_sites_solution_secondary difmap
_audit_creation_date 2020-03-25
_audit_creation_method
;
Olex2 1.3
(compiled 2020.02.04 svn.rd84adfe8 for OlexSys, GUI svn.r6032)
;
_cell_angle_alpha 103.460(2)
_cell_angle_beta 101.469(2)
_cell_angle_gamma 91.663(2)
_cell_formula_units_Z 4
_cell_length_a 13.0619(12)
_cell_length_b 17.9017(17)
_cell_length_c 22.873(2)
_cell_measurement_reflns_used 9652
_cell_measurement_temperature 296.15
_cell_measurement_theta_max 31.72
_cell_measurement_theta_min 2.31
_cell_volume 5081.7(8)
_computing_cell_refinement 'Bruker Apex3 V.2016.9-0/SAINT V8.37A'
_computing_data_collection 'Bruker Apex3 V.2016.9-0'
_computing_data_reduction 'Bruker Apex3 V.2016.9-0/SAINT V8.37A'
_computing_molecular_graphics 'Olex2 1.3 (Dolomanov et al., 2009)'
_computing_publication_material 'Olex2 1.3 (Dolomanov et al., 2009)'
_computing_structure_refinement 'SHELXL 2017/1 (Sheldrick, 2015)'
_computing_structure_solution 'SHELXT 2014/5 (Sheldrick, 2014)'
_diffrn_ambient_temperature 296.15
_diffrn_measured_fraction_theta_full 1.000
_diffrn_measured_fraction_theta_max 0.992
_diffrn_measurement_device_type 'Bruker APEX II area detector'
_diffrn_measurement_method 'omega and phi scans'
_diffrn_radiation_monochromator graphite
_diffrn_radiation_type MoK\a
_diffrn_radiation_wavelength 0.71073
_diffrn_reflns_av_R_equivalents 0.0358
_diffrn_reflns_av_unetI/netI 0.0262
_diffrn_reflns_Laue_measured_fraction_full 1.000
_diffrn_reflns_Laue_measured_fraction_max 0.992
_diffrn_reflns_limit_h_max 19
_diffrn_reflns_limit_h_min -19
_diffrn_reflns_limit_k_max 26
_diffrn_reflns_limit_k_min -26
_diffrn_reflns_limit_l_max 33
_diffrn_reflns_limit_l_min -33
_diffrn_reflns_number 227305
_diffrn_reflns_point_group_measured_fraction_full 1.000
_diffrn_reflns_point_group_measured_fraction_max 0.992
_diffrn_reflns_theta_full 25.242
_diffrn_reflns_theta_max 31.823
_diffrn_reflns_theta_min 1.173
_diffrn_source 'Sealed Source Mo with TRIUMPH optics'
_diffrn_source_current 30.0
_diffrn_source_power 1.5
_diffrn_source_voltage 50.0
_diffrn_standards_number 0
_exptl_absorpt_coefficient_mu 0.102
_exptl_absorpt_correction_T_max 0.7463
_exptl_absorpt_correction_T_min 0.7159
_exptl_absorpt_correction_type multi-scan
_exptl_absorpt_process_details 'Bruker AXScale'
_exptl_crystal_colour colourless
_exptl_crystal_colour_primary colourless
_exptl_crystal_density_diffrn 1.335
_exptl_crystal_description tablet
_exptl_crystal_F_000 2192
_exptl_crystal_size_max 0.48
_exptl_crystal_size_mid 0.25
_exptl_crystal_size_min 0.2
_refine_diff_density_max 0.967
_refine_diff_density_min -0.751
_refine_diff_density_rms 0.070
_refine_ls_extinction_method none
_refine_ls_goodness_of_fit_ref 1.029
_refine_ls_hydrogen_treatment mixed
_refine_ls_matrix_type full
_refine_ls_number_parameters 1433
_refine_ls_number_reflns 34510
_refine_ls_number_restraints 4
_refine_ls_restrained_S_all 1.029
_refine_ls_R_factor_all 0.0793
_refine_ls_R_factor_gt 0.0552
_refine_ls_shift/su_max 0.001
_refine_ls_shift/su_mean 0.000
_refine_ls_structure_factor_coef Fsqd
_refine_ls_weighting_details 'w=1/[\s^2^(Fo^2^)+(0.0808P)^2^+3.6549P] where P=(Fo^2^+2Fc^2^)/3'
_refine_ls_weighting_scheme calc
_refine_ls_wR_factor_gt 0.1470
_refine_ls_wR_factor_ref 0.1666
_reflns_Friedel_coverage 0.000
_reflns_number_gt 25749
_reflns_number_total 34510
_reflns_threshold_expression 'I > 2\s(I)'
_cod_data_source_file ja0c12685_si_003.cif
_cod_data_source_block s1
_cod_original_cell_volume 5081.6(8)
_cod_database_code 4135557
_shelx_shelxl_version_number 2017/1
_shelx_space_group_comment
;
The symmetry employed for this shelxl refinement is uniquely defined
by the following loop, which should always be used as a source of
symmetry information in preference to the above space-group names.
They are only intended as comments.
;
_shelx_estimated_absorpt_t_max 0.980
_shelx_estimated_absorpt_t_min 0.953
_olex2_refinement_description
;
1. Fixed Uiso
 At 1.2 times of:
  All C(H) groups, All C(H,H) groups, All C(H,H,H,H) groups
 At 1.5 times of:
  All C(H,H,H) groups, All O(H) groups
2. Restrained distances
 O4C-H4C
 0.98 with sigma of 0.02
 H4C-O3F
 1.78 with sigma of 0.02
 C1-C3
 1.54 with sigma of 0.02
 C35A-C3
 1.54 with sigma of 0.02
3. Others
 Fixed Sof: O1F(0.6) O1F'(0.4) O2F(0.6) O2F'(0.4) O4F(0.667) O4F'(0.333)
 H1FA(0.6) H1FB(0.6) H1FC(0.4) H1FD(0.4) C2F(0.6) H2FA(0.6) H2FB(0.6) C2F'(0.4)
 H2FC(0.4) H2FD(0.4) H3FA(0.6) H3FB(0.6) H3FC(0.4) H3FD(0.4) H5FA(0.667)
 H5FB(0.667) H5FC(0.333) H5FD(0.333) C6F(0.667) H6FA(0.667) H6FB(0.667)
 C6F'(0.333) H6FC(0.333) H6FD(0.333) H30C(0.667) H30D(0.667) H30E(0.333)
 H30F(0.333) C31'(0.333) H31D(0.333) H31E(0.333) H31F(0.333) C31B(0.667)
 H31G(0.667) H31H(0.667) H31I(0.667) H35A(0.85) H35B(0.85) H35C(0.15)
 H35D(0.15) C36A(0.85) H36A(0.85) H36B(0.85) C37A(0.85) H37A(0.85) H37B(0.85)
 H37C(0.85) C1(0.15) H1B(0.15) H1C(0.15) H1D(0.15) C3(0.15) H3B(0.15) H3C(0.15)
4.a Ternary CH refined with riding coordinates:
 C7A(H7AA), C7B(H7BA), C14A(H14A), C14B(H14B), C21A(H21A), C21B(H21B),
 C28A(H28A), C28B(H28B)
4.b Secondary CH2 refined with riding coordinates:
 C1C(H1CB,H1CC), C1D(H1DB,H1DC), C1E(H1EA,H1EB), C1F(H1FA,H1FB), C1F(H1FC,
 H1FD), C2C(H2CA,H2CB), C2D(H2DA,H2DB), C2E(H2EA,H2EB), C2F(H2FA,H2FB),
 C2F'(H2FC,H2FD), C3C(H3CA,H3CB), C3D(H3DA,H3DB), C3E(H3EA,H3EB), C3F(H3FA,
 H3FB), C3F(H3FC,H3FD), C4C(H4CA,H4CB), C4D(H4DA,H4DB), C4E(H4EA,H4EB),
 C4F(H4FA,H4FB), C5C(H5CA,H5CB), C5D(H5DA,H5DB), C5E(H5EA,H5EB), C5F(H5FA,H5FB),
  C5F(H5FC,H5FD), C6C(H6CA,H6CB), C6D(H6DA,H6DB), C6E(H6EA,H6EB), C6F(H6FA,
 H6FB), C6F'(H6FC,H6FD), C29A(H29A,H29B), C29B(H29C,H29D), C30A(H30A,H30B),
 C30B(H30C,H30D), C30B(H30E,H30F), C32A(H32A,H32B), C32B(H32C,H32D), C33A(H33A,
 H33B), C33B(H33C,H33D), C35A(H35A,H35B), C35A(H35C,H35D), C35B(H35E,H35F),
 C36A(H36A,H36B), C36B(H36C,H36D), C38A(H38A,H38B), C38B(H38C,H38D), C39A(H39A,
 H39B), C39B(H39C,H39D), C3(H3B,H3C)
4.c Me refined with riding coordinates:
 C1(H1B,H1C,H1D)
4.d Aromatic/amide H refined with riding coordinates:
 C5A(H5AA), C5B(H5BA), C13A(H13A), C13B(H13B), C20A(H20A), C20B(H20B),
 C27A(H27A), C27B(H27B)
4.e Idealised Me refined as rotating group:
 C31'(H31D,H31E,H31F), C31A(H31A,H31B,H31C), C31B(H31G,H31H,H31I), C34A(H34A,
 H34B,H34C), C34B(H34D,H34E,H34F), C37A(H37A,H37B,H37C), C37B(H37D,H37E,H37F),
 C40A(H40A,H40B,H40C), C40B(H40D,H40E,H40F)
;
_olex2_submission_special_instructions 'No special instructions were received'

loop_
_space_group_symop_operation_xyz
'x, y, z'
'-x, -y, -z'

loop_
_atom_site_label
_atom_site_type_symbol
_atom_site_fract_x
_atom_site_fract_y
_atom_site_fract_z
_atom_site_U_iso_or_equiv
_atom_site_adp_type
_atom_site_occupancy
_atom_site_site_symmetry_order
_atom_site_calc_flag
_atom_site_refinement_flags_posn
_atom_site_refinement_flags_adp
_atom_site_refinement_flags_occupancy
_atom_site_disorder_assembly
_atom_site_disorder_group
O5B O 0.47479(8) 0.03858(6) -0.13482(5) 0.01811(19) Uani 1 1 d . . . . .
H5B H 0.5068(17) 0.0020(13) -0.1338(10) 0.027 Uiso 1 1 d . U . . .
O10B O 1.01974(8) 0.36571(6) 0.24910(4) 0.01604(18) Uani 1 1 d . . . . .
H10B H 1.0260(16) 0.3259(13) 0.2281(10) 0.024 Uiso 1 1 d . U . . .
O2A O 0.94484(9) 0.59132(6) 0.60855(5) 0.0212(2) Uani 1 1 d . . . . .
H2A H 0.9097(18) 0.5506(14) 0.5877(11) 0.032 Uiso 1 1 d . U . . .
O12A O 0.72886(8) 0.54575(6) 0.37505(5) 0.0201(2) Uani 1 1 d . . . . .
H12A H 0.7386(18) 0.5336(13) 0.3417(11) 0.030 Uiso 1 1 d . U . . .
O11B O 0.88109(9) 0.44658(7) 0.31044(5) 0.0217(2) Uani 1 1 d . . . . .
H11B H 0.9335(19) 0.4278(13) 0.3244(11) 0.033 Uiso 1 1 d . U . . .
O1B O 0.54187(9) 0.44296(6) 0.17566(5) 0.0220(2) Uani 1 1 d . . . . .
H1BA H 0.4894(19) 0.4335(13) 0.1861(11) 0.033 Uiso 1 1 d . U . . .
O9A O 0.37660(9) 0.74878(7) 0.48687(5) 0.0239(2) Uani 1 1 d . . . . .
H9A H 0.3848(19) 0.7295(14) 0.4510(12) 0.036 Uiso 1 1 d . U . . .
O3B O 0.37904(9) 0.26275(6) -0.00659(5) 0.0222(2) Uani 1 1 d . . . . .
H3BA H 0.3785(18) 0.2439(14) -0.0409(11) 0.033 Uiso 1 1 d . U . . .
O2B O 0.39660(9) 0.32752(7) 0.11386(5) 0.0242(2) Uani 1 1 d . . . . .
H2B H 0.3735(19) 0.2832(14) 0.0968(11) 0.036 Uiso 1 1 d . U . . .
O12B O 0.72275(9) 0.50886(7) 0.25267(5) 0.0227(2) Uani 1 1 d . . . . .
H12B H 0.6664(19) 0.4963(14) 0.2309(11) 0.034 Uiso 1 1 d . U . . .
O1A O 0.86597(10) 0.56649(6) 0.48600(5) 0.0268(2) Uani 1 1 d . . . . .
H1A H 0.831(2) 0.5614(14) 0.4513(12) 0.040 Uiso 1 1 d . U . . .
O7A O 0.52293(10) 0.91365(8) 0.67761(5) 0.0274(3) Uani 1 1 d . . . . .
H7A H 0.569(2) 0.9429(15) 0.6955(12) 0.041 Uiso 1 1 d . U . . .
O8A O 0.38864(10) 0.79911(8) 0.60760(6) 0.0287(3) Uani 1 1 d . . . . .
H8A H 0.360(2) 0.7605(15) 0.5820(12) 0.043 Uiso 1 1 d . U . . .
O10A O 0.40589(9) 0.66505(7) 0.37337(6) 0.0263(2) Uani 1 1 d . . . . .
H10A H 0.383(2) 0.6221(15) 0.3609(12) 0.039 Uiso 1 1 d . U . . .
O11A O 0.51113(9) 0.53593(7) 0.34658(6) 0.0301(3) Uani 1 1 d . . . . .
H11A H 0.544(2) 0.5035(16) 0.3544(12) 0.045 Uiso 1 1 d . U . . .
O9B O 1.00530(8) 0.22309(6) 0.16722(4) 0.01585(18) Uani 1 1 d . . . . .
H9B H 0.9962(17) 0.1865(13) 0.1771(10) 0.024 Uiso 1 1 d . U . . .
O1C O 0.70536(11) 0.47048(8) 0.65619(7) 0.0355(3) Uani 1 1 d . . . . .
H1CA H 0.685(2) 0.4878(17) 0.6252(14) 0.053 Uiso 1 1 d . U . . .
O1D O 0.43811(10) -0.18371(7) -0.05847(6) 0.0254(2) Uani 1 1 d . . . . .
H1DA H 0.474(2) -0.1948(15) -0.0372(12) 0.038 Uiso 1 1 d . U . . .
O1E O 0.73817(8) 0.05209(6) 0.10167(5) 0.0193(2) Uani 1 1 d . . . . .
H1E H 0.7247(17) 0.0909(14) 0.1193(11) 0.029 Uiso 1 1 d . U . . .
O1F O 0.37356(19) 0.44640(15) 0.22668(11) 0.0365(5) Uani 0.6 1 d . . P A 1
O1F' O 0.3961(4) 0.4204(3) 0.2469(2) 0.0453(10) Uiso 0.4 1 d . . P A 2
O6B O 0.68707(8) 0.03225(6) -0.12249(4) 0.01449(17) Uani 1 1 d . . . . .
H6B H 0.7408(17) 0.0334(12) -0.1004(10) 0.022 Uiso 1 1 d . U . . .
O2C O 0.84629(9) 0.44540(7) 0.57062(5) 0.0263(2) Uani 1 1 d . . . . .
O2D O 0.29252(9) -0.19605(6) -0.16634(5) 0.0193(2) Uani 1 1 d . . . . .
O2E O 0.79106(8) -0.06198(6) 0.01447(5) 0.01899(19) Uani 1 1 d . . . . .
O2F O 0.2686(2) 0.29179(15) 0.27982(11) 0.0392(5) Uani 0.6 1 d . . P A 1
O2F' O 0.3657(3) 0.2866(2) 0.28685(17) 0.0391(8) Uiso 0.4 1 d . . P A 2
O8B O 0.94232(8) 0.07503(6) 0.09588(4) 0.01525(18) Uani 1 1 d . . . . .
H8B H 0.8854(17) 0.0639(12) 0.1017(10) 0.023 Uiso 1 1 d . U . . .
O3C O 0.73384(10) 0.33950(8) 0.44632(6) 0.0327(3) Uani 1 1 d . . . . .
O3D O 0.22624(8) -0.09245(6) -0.24079(5) 0.0198(2) Uani 1 1 d . . . . .
O3E O 0.69781(8) -0.18310(6) -0.09393(5) 0.0234(2) Uani 1 1 d . . . . .
O3F O 0.41671(15) 0.32788(12) 0.41042(8) 0.0598(5) Uani 1 1 d D . . . .
O4A O 1.02392(8) 0.89254(6) 0.77217(4) 0.01519(18) Uani 1 1 d . . . . .
H4A H 1.0734(17) 0.8916(12) 0.7598(10) 0.023 Uiso 1 1 d . U . . .
O4C O 0.57649(12) 0.41045(9) 0.37938(8) 0.0458(4) Uani 1 1 d D . . . .
H4C H 0.5161(19) 0.3748(16) 0.3835(14) 0.069 Uiso 1 1 d D U . . .
O4D O 0.23670(9) 0.06414(7) -0.16207(5) 0.0234(2) Uani 1 1 d . . . . .
H4D H 0.2435(18) 0.0238(14) -0.1480(11) 0.035 Uiso 1 1 d . U . . .
O4E O 0.51627(9) -0.10922(7) -0.13721(6) 0.0244(2) Uani 1 1 d . . . . .
H4E H 0.4901(19) -0.1305(14) -0.1160(11) 0.037 Uiso 1 1 d . U . . .
O4F O 0.3782(3) 0.4931(2) 0.4525(2) 0.0981(14) Uani 0.667 1 d . . P B 1
O4F' O 0.3111(6) 0.4533(4) 0.4406(3) 0.0670(16) Uiso 0.333 1 d . . P C 2
O7B O 0.85936(8) 0.05226(6) -0.02949(4) 0.01576(18) Uani 1 1 d . . . . .
H7B H 0.8552(16) 0.0205(12) -0.0106(10) 0.024 Uiso 1 1 d . U . . .
O5A O 0.87414(8) 0.96231(6) 0.82551(4) 0.01683(19) Uani 1 1 d . . . . .
H5A H 0.9303(17) 0.9510(12) 0.8435(10) 0.025 Uiso 1 1 d . U . . .
O3A O 1.01085(9) 0.73444(6) 0.67890(4) 0.0190(2) Uani 1 1 d . . . . .
H3A H 1.0000(17) 0.6954(13) 0.6881(10) 0.029 Uiso 1 1 d . U . . .
O6A O 0.70037(8) 1.00600(6) 0.75725(5) 0.01747(19) Uani 1 1 d . . . . .
H6A H 0.7132(17) 1.0083(12) 0.7935(10) 0.026 Uiso 1 1 d . U . . .
O4B O 0.38742(8) 0.17639(6) -0.11926(5) 0.01822(19) Uani 1 1 d . . . . .
H4B H 0.3557(17) 0.1364(13) -0.1318(10) 0.027 Uiso 1 1 d . U . . .
C1A C 0.89637(11) 0.64113(8) 0.51776(6) 0.0176(2) Uani 1 1 d . . . . .
C1B C 0.53334(11) 0.41518(8) 0.11338(6) 0.0168(2) Uani 1 1 d . . . . .
C1C C 0.81534(15) 0.46920(12) 0.67236(9) 0.0348(4) Uani 1 1 d . . . . .
H1CB H 0.833734 0.453582 0.710744 0.042 Uiso 1 1 calc R U . . .
H1CC H 0.847578 0.520798 0.678911 0.042 Uiso 1 1 calc R U . . .
C1D C 0.34083(13) -0.22899(10) -0.07045(7) 0.0239(3) Uani 1 1 d . . . . .
H1DB H 0.289128 -0.197565 -0.053871 0.029 Uiso 1 1 calc R U . . .
H1DC H 0.350159 -0.271378 -0.050581 0.029 Uiso 1 1 calc R U . . .
C1E C 0.66694(11) 0.02621(9) 0.04319(7) 0.0202(3) Uani 1 1 d . . . . .
H1EA H 0.680215 0.057410 0.015637 0.024 Uiso 1 1 calc R U . . .
H1EB H 0.595289 0.031091 0.048315 0.024 Uiso 1 1 calc R U . . .
C1F C 0.29888(16) 0.38303(13) 0.23055(9) 0.0394(5) Uani 1 1 d . . . . .
H1FA H 0.235131 0.404181 0.240422 0.047 Uiso 0.6 1 calc R U P A 1
H1FB H 0.280560 0.345469 0.191261 0.047 Uiso 0.6 1 calc R U P A 1
H1FC H 0.289901 0.347860 0.190296 0.047 Uiso 0.4 1 calc R U P A 2
H1FD H 0.246071 0.419884 0.228595 0.047 Uiso 0.4 1 calc R U P A 2
C2A C 0.93649(11) 0.65146(8) 0.58043(6) 0.0159(2) Uani 1 1 d . . . . .
C2B C 0.45863(11) 0.35529(8) 0.08139(6) 0.0175(2) Uani 1 1 d . . . . .
C2C C 0.85807(15) 0.41561(11) 0.62422(8) 0.0317(4) Uani 1 1 d . . . . .
H2CA H 0.931585 0.410416 0.639640 0.038 Uiso 1 1 calc R U . . .
H2CB H 0.820749 0.365080 0.613930 0.038 Uiso 1 1 calc R U . . .
C2D C 0.30335(12) -0.25980(8) -0.13854(7) 0.0216(3) Uani 1 1 d . . . . .
H2DA H 0.353362 -0.293150 -0.155011 0.026 Uiso 1 1 calc R U . . .
H2DB H 0.236496 -0.289558 -0.147168 0.026 Uiso 1 1 calc R U . . .
C2E C 0.68261(11) -0.05652(9) 0.01669(7) 0.0202(3) Uani 1 1 d . . . . .
H2EA H 0.662819 -0.088514 0.042164 0.024 Uiso 1 1 calc R U . . .
H2EB H 0.639338 -0.074127 -0.024349 0.024 Uiso 1 1 calc R U . . .
C2F C 0.3472(3) 0.34726(19) 0.27661(15) 0.0365(7) Uani 0.6 1 d . . P A 1
H2FA H 0.369094 0.384711 0.315764 0.044 Uiso 0.6 1 calc R U P A 1
H2FB H 0.407947 0.322238 0.265667 0.044 Uiso 0.6 1 calc R U P A 1
C2F' C 0.2858(6) 0.3358(4) 0.2811(3) 0.0464(13) Uiso 0.4 1 d . . P A 2
H2FC H 0.288194 0.371534 0.320514 0.056 Uiso 0.4 1 calc R U P A 2
H2FD H 0.218402 0.306097 0.268733 0.056 Uiso 0.4 1 calc R U P A 2
C3A C 0.97198(10) 0.72436(8) 0.61737(6) 0.0143(2) Uani 1 1 d . . . . .
C3B C 0.45093(11) 0.32521(8) 0.01856(6) 0.0165(2) Uani 1 1 d . . . . .
C3C C 0.89226(15) 0.39941(10) 0.52429(9) 0.0312(4) Uani 1 1 d . . . . .
H3CA H 0.959107 0.385073 0.543937 0.037 Uiso 1 1 calc R U . . .
H3CB H 0.906181 0.430666 0.496909 0.037 Uiso 1 1 calc R U . . .
C3D C 0.25894(14) -0.21953(10) -0.23131(7) 0.0270(3) Uani 1 1 d . . . . .
H3DA H 0.183791 -0.232276 -0.242190 0.032 Uiso 1 1 calc R U . . .
H3DB H 0.292877 -0.265072 -0.247242 0.032 Uiso 1 1 calc R U . . .
C3E C 0.82229(12) -0.13889(9) 0.00220(8) 0.0245(3) Uani 1 1 d . . . . .
H3EA H 0.781832 -0.170147 0.020277 0.029 Uiso 1 1 calc R U . . .
H3EB H 0.895645 -0.138578 0.021283 0.029 Uiso 1 1 calc R U . . .
C3F C 0.3236(4) 0.23833(17) 0.31969(13) 0.0836(12) Uani 1 1 d . . . . .
H3FA H 0.285043 0.188132 0.307732 0.100 Uiso 0.6 1 calc R U P A 1
H3FB H 0.394113 0.231450 0.312937 0.100 Uiso 0.6 1 calc R U P A 1
H3FC H 0.361502 0.192249 0.316709 0.100 Uiso 0.4 1 calc R U P A 2
H3FD H 0.251110 0.222465 0.299458 0.100 Uiso 0.4 1 calc R U P A 2
C4A C 0.96992(10) 0.78835(7) 0.59236(6) 0.0130(2) Uani 1 1 d . . . . .
C4B C 0.51589(10) 0.35525(8) -0.01322(6) 0.0151(2) Uani 1 1 d . . . . .
C4C C 0.82788(14) 0.32764(10) 0.48651(8) 0.0293(3) Uani 1 1 d . . . . .
H4CA H 0.870897 0.296533 0.461890 0.035 Uiso 1 1 calc R U . . .
H4CB H 0.809037 0.298402 0.514105 0.035 Uiso 1 1 calc R U . . .
C4D C 0.28612(14) -0.15585(11) -0.25895(7) 0.0282(3) Uani 1 1 d . . . . .
H4DA H 0.360316 -0.139904 -0.245094 0.034 Uiso 1 1 calc R U . . .
H4DB H 0.270916 -0.173544 -0.303429 0.034 Uiso 1 1 calc R U . . .
C4E C 0.80652(12) -0.17408(10) -0.06567(9) 0.0307(4) Uani 1 1 d . . . . .
H4EA H 0.843389 -0.141309 -0.084358 0.037 Uiso 1 1 calc R U . . .
H4EB H 0.835391 -0.223926 -0.072319 0.037 Uiso 1 1 calc R U . . .
C4F C 0.3277(2) 0.27390(15) 0.38614(10) 0.0478(5) Uani 1 1 d . . . . .
H4FA H 0.264447 0.299690 0.390590 0.057 Uiso 1 1 calc R U . . .
H4FB H 0.331915 0.234100 0.408758 0.057 Uiso 1 1 calc R U . . .
C5A C 0.93003(10) 0.77659(8) 0.52942(6) 0.0138(2) Uani 1 1 d . . . . .
H5AA H 0.927834 0.818828 0.512128 0.017 Uiso 1 1 calc R U . . .
C5B C 0.59079(10) 0.41493(8) 0.02065(6) 0.0155(2) Uani 1 1 d . . . . .
H5BA H 0.635044 0.435570 0.000206 0.019 Uiso 1 1 calc R U . . .
C5C C 0.75049(15) 0.36672(11) 0.39491(9) 0.0338(4) Uani 1 1 d . . . . .
H5CA H 0.798151 0.335086 0.374412 0.041 Uiso 1 1 calc R U . . .
H5CB H 0.781628 0.419353 0.408670 0.041 Uiso 1 1 calc R U . . .
C5D C 0.26249(13) -0.02430(10) -0.25533(7) 0.0246(3) Uani 1 1 d . . . . .
H5DA H 0.249339 -0.031167 -0.299580 0.030 Uiso 1 1 calc R U . . .
H5DB H 0.337300 -0.013615 -0.239129 0.030 Uiso 1 1 calc R U . . .
C5E C 0.67840(13) -0.16404(10) -0.15247(8) 0.0274(3) Uani 1 1 d . . . . .
H5EA H 0.708844 -0.200661 -0.181299 0.033 Uiso 1 1 calc R U . . .
H5EB H 0.710738 -0.113057 -0.148209 0.033 Uiso 1 1 calc R U . . .
C5F C 0.4213(2) 0.36811(17) 0.47249(11) 0.0535(6) Uani 1 1 d . . . . .
H5FA H 0.493175 0.387609 0.491462 0.064 Uiso 0.667 1 calc R U P D 1
H5FB H 0.400597 0.332137 0.494654 0.064 Uiso 0.667 1 calc R U P D 1
H5FC H 0.363354 0.348702 0.486989 0.064 Uiso 0.333 1 calc R U P E 2
H5FD H 0.486034 0.359176 0.498193 0.064 Uiso 0.333 1 calc R U P E 2
C6A C 0.89319(10) 0.70399(8) 0.49122(6) 0.0148(2) Uani 1 1 d . . . . .
C6B C 0.60208(10) 0.44489(8) 0.08374(6) 0.0157(2) Uani 1 1 d . . . . .
C6C C 0.64770(16) 0.36327(11) 0.35118(9) 0.0355(4) Uani 1 1 d . . . . .
H6CA H 0.659035 0.380259 0.315517 0.043 Uiso 1 1 calc R U . . .
H6CB H 0.617491 0.310401 0.337253 0.043 Uiso 1 1 calc R U . . .
C6D C 0.20512(13) 0.04124(10) -0.22717(8) 0.0264(3) Uani 1 1 d . . . . .
H6DA H 0.217138 0.084896 -0.244016 0.032 Uiso 1 1 calc R U . . .
H6DB H 0.130538 0.026151 -0.238280 0.032 Uiso 1 1 calc R U . . .
C6E C 0.56278(13) -0.16599(10) -0.17622(8) 0.0259(3) Uani 1 1 d . . . . .
H6EA H 0.549735 -0.157082 -0.217200 0.031 Uiso 1 1 calc R U . . .
H6EB H 0.530654 -0.216600 -0.179053 0.031 Uiso 1 1 calc R U . . .
C6F C 0.3530(3) 0.4338(2) 0.47905(18) 0.0504(8) Uani 0.667 1 d . . P B 1
H6FA H 0.281053 0.413951 0.460581 0.061 Uiso 0.667 1 calc R U P B 1
H6FB H 0.356749 0.455529 0.522510 0.061 Uiso 0.667 1 calc R U P B 1
C6F' C 0.4161(8) 0.4478(5) 0.4774(4) 0.059(2) Uiso 0.333 1 d . . P C 2
H6FC H 0.470734 0.467968 0.460797 0.071 Uiso 0.333 1 calc R U P C 2
H6FD H 0.422817 0.475787 0.519941 0.071 Uiso 0.333 1 calc R U P C 2
C7A C 1.01125(10) 0.86628(7) 0.63522(6) 0.0127(2) Uani 1 1 d . . . . .
H7AA H 1.070188 0.857201 0.666025 0.015 Uiso 1 1 calc R U . . .
C7B C 0.50590(10) 0.32028(8) -0.08177(6) 0.0158(2) Uani 1 1 d . . . . .
H7BA H 0.430902 0.309048 -0.099908 0.019 Uiso 1 1 calc R U . . .
C8A C 0.92924(10) 0.90168(7) 0.66981(6) 0.0123(2) Uani 1 1 d . . . . .
C8B C 0.55574(10) 0.24365(8) -0.09192(6) 0.0153(2) Uani 1 1 d . . . . .
C9A C 0.94132(10) 0.91397(7) 0.73355(6) 0.0126(2) Uani 1 1 d . . . . .
C9B C 0.49411(10) 0.17399(8) -0.11069(6) 0.0150(2) Uani 1 1 d . . . . .
C10A C 0.86545(10) 0.94925(7) 0.76327(5) 0.0131(2) Uani 1 1 d . . . . .
C10B C 0.53988(10) 0.10392(8) -0.11877(6) 0.0145(2) Uani 1 1 d . . . . .
C11A C 0.77721(10) 0.97287(7) 0.72943(6) 0.0132(2) Uani 1 1 d . . . . .
C11B C 0.64822(10) 0.10396(7) -0.11115(6) 0.0133(2) Uani 1 1 d . . . . .
C12A C 0.76403(10) 0.96302(7) 0.66611(6) 0.0127(2) Uani 1 1 d . . . . .
C12B C 0.71197(10) 0.17256(7) -0.09470(6) 0.0132(2) Uani 1 1 d . . . . .
C13A C 0.83970(10) 0.92608(7) 0.63769(6) 0.0133(2) Uani 1 1 d . . . . .
H13A H 0.830049 0.917246 0.595176 0.016 Uiso 1 1 calc R U . . .
C13B C 0.66386(10) 0.24125(8) -0.08371(6) 0.0152(2) Uani 1 1 d . . . . .
H13B H 0.705682 0.287429 -0.070331 0.018 Uiso 1 1 calc R U . . .
C14A C 0.67221(10) 0.99487(7) 0.62952(6) 0.0132(2) Uani 1 1 d . . . . .
H14A H 0.636949 1.026549 0.659388 0.016 Uiso 1 1 calc R U . . .
C14B C 0.83023(10) 0.17290(8) -0.08898(6) 0.0134(2) Uani 1 1 d . . . . .
H14B H 0.845213 0.121337 -0.109813 0.016 Uiso 1 1 calc R U . . .
C15A C 0.59237(10) 0.93075(8) 0.58931(6) 0.0141(2) Uani 1 1 d . . . . .
C15B C 0.88339(10) 0.18662(8) -0.02137(6) 0.0129(2) Uani 1 1 d . . . . .
C16A C 0.52443(11) 0.89442(9) 0.61615(6) 0.0186(3) Uani 1 1 d . . . . .
C16B C 0.89149(10) 0.12499(7) 0.00640(6) 0.0130(2) Uani 1 1 d . . . . .
C17A C 0.45309(11) 0.83396(9) 0.58011(7) 0.0199(3) Uani 1 1 d . . . . .
C17B C 0.93147(10) 0.13676(7) 0.06927(6) 0.0127(2) Uani 1 1 d . . . . .
C18A C 0.44944(11) 0.80929(8) 0.51723(6) 0.0178(2) Uani 1 1 d . . . . .
C18B C 0.96527(10) 0.21087(7) 0.10518(6) 0.0129(2) Uani 1 1 d . . . . .
C19A C 0.51478(10) 0.84496(8) 0.48901(6) 0.0149(2) Uani 1 1 d . . . . .
C19B C 0.96333(10) 0.27353(7) 0.07852(6) 0.0125(2) Uani 1 1 d . . . . .
C20A C 0.58549(10) 0.90539(8) 0.52612(6) 0.0141(2) Uani 1 1 d . . . . .
H20A H 0.629871 0.929772 0.507948 0.017 Uiso 1 1 calc R U . . .
C20B C 0.92110(10) 0.25951(8) 0.01549(6) 0.0136(2) Uani 1 1 d . . . . .
H20B H 0.918007 0.300920 -0.002773 0.016 Uiso 1 1 calc R U . . .
C21A C 0.50841(10) 0.81589(8) 0.42037(6) 0.0159(2) Uani 1 1 d . . . . .
H21A H 0.434377 0.801196 0.401086 0.019 Uiso 1 1 calc R U . . .
C21B C 1.00866(10) 0.35296(7) 0.11747(6) 0.0135(2) Uani 1 1 d . . . . .
H21B H 1.068833 0.344915 0.147971 0.016 Uiso 1 1 calc R U . . .
C22A C 0.56668(11) 0.74341(8) 0.40753(6) 0.0171(2) Uani 1 1 d . . . . .
C22B C 0.93132(10) 0.39393(7) 0.15320(6) 0.0132(2) Uani 1 1 d . . . . .
C23A C 0.51319(11) 0.67085(9) 0.38298(7) 0.0202(3) Uani 1 1 d . . . . .
C23B C 0.94206(10) 0.39933(7) 0.21605(6) 0.0139(2) Uani 1 1 d . . . . .
C24A C 0.56749(12) 0.60524(9) 0.37058(7) 0.0209(3) Uani 1 1 d . . . . .
C24B C 0.87324(11) 0.43925(8) 0.24880(6) 0.0158(2) Uani 1 1 d . . . . .
C25A C 0.67639(11) 0.61232(8) 0.38310(6) 0.0177(2) Uani 1 1 d . . . . .
C25B C 0.79033(11) 0.47230(8) 0.21821(6) 0.0171(2) Uani 1 1 d . . . . .
C26A C 0.73197(10) 0.68390(8) 0.40836(6) 0.0154(2) Uani 1 1 d . . . . .
C26B C 0.77716(11) 0.46779(8) 0.15545(6) 0.0155(2) Uani 1 1 d . . . . .
C27A C 0.67555(11) 0.74822(8) 0.42070(6) 0.0165(2) Uani 1 1 d . . . . .
H27A H 0.711913 0.796193 0.438402 0.020 Uiso 1 1 calc R U . . .
C27B C 0.84767(10) 0.42757(7) 0.12417(6) 0.0148(2) Uani 1 1 d . . . . .
H27B H 0.838412 0.423010 0.082070 0.018 Uiso 1 1 calc R U . . .
C28A C 0.85087(10) 0.69138(8) 0.42234(6) 0.0154(2) Uani 1 1 d . . . . .
H28A H 0.873209 0.641722 0.402567 0.018 Uiso 1 1 calc R U . . .
C28B C 0.68857(11) 0.50564(8) 0.12162(6) 0.0159(2) Uani 1 1 d . . . . .
H28B H 0.658593 0.539438 0.153079 0.019 Uiso 1 1 calc R U . . .
C29A C 1.05328(11) 0.92390(8) 0.60350(6) 0.0158(2) Uani 1 1 d . . . . .
H29A H 0.997122 0.932180 0.571434 0.019 Uiso 1 1 calc R U . . .
H29B H 1.073544 0.972820 0.633421 0.019 Uiso 1 1 calc R U . . .
C29B C 0.54865(12) 0.37442(8) -0.11561(6) 0.0192(3) Uani 1 1 d . . . . .
H29C H 0.623657 0.384738 -0.100040 0.023 Uiso 1 1 calc R U . . .
H29D H 0.516900 0.423008 -0.107035 0.023 Uiso 1 1 calc R U . . .
C30A C 1.14670(11) 0.89855(9) 0.57514(7) 0.0204(3) Uani 1 1 d . . . . .
H30A H 1.196564 0.878771 0.604158 0.024 Uiso 1 1 calc R U . . .
H30B H 1.122958 0.857114 0.538562 0.024 Uiso 1 1 calc R U . . .
C30B C 0.52731(15) 0.34128(11) -0.18526(7) 0.0295(3) Uani 1 1 d . . . . .
H30C H 0.546027 0.288370 -0.193390 0.035 Uiso 0.667 1 calc R U P F 1
H30D H 0.452809 0.340653 -0.201760 0.035 Uiso 0.667 1 calc R U P F 1
H30E H 0.560185 0.378016 -0.202391 0.035 Uiso 0.333 1 calc R U P G 2
H30F H 0.564563 0.295023 -0.192339 0.035 Uiso 0.333 1 calc R U P G 2
C31' C 0.4219(5) 0.3215(3) -0.2217(2) 0.0326(11) Uani 0.333 1 d . . P H 2
H31D H 0.390021 0.279797 -0.210022 0.049 Uiso 0.333 1 calc R U P H 2
H31E H 0.424320 0.306142 -0.264477 0.049 Uiso 0.333 1 calc R U P H 2
H31F H 0.381571 0.365456 -0.214751 0.049 Uiso 0.333 1 calc R U P H 2
C31A C 1.20099(15) 0.96415(11) 0.55811(8) 0.0315(4) Uani 1 1 d . . . . .
H31A H 1.152969 0.982090 0.527738 0.047 Uiso 1 1 calc R U . . .
H31B H 1.260512 0.946217 0.541764 0.047 Uiso 1 1 calc R U . . .
H31C H 1.223795 1.005594 0.594084 0.047 Uiso 1 1 calc R U . . .
C31B C 0.5839(3) 0.38359(17) -0.21729(11) 0.0336(6) Uani 0.667 1 d . . P H 1
H31G H 0.565675 0.436032 -0.209758 0.050 Uiso 0.667 1 calc R U P H 1
H31H H 0.565660 0.360312 -0.260646 0.050 Uiso 0.667 1 calc R U P H 1
H31I H 0.657892 0.382482 -0.202706 0.050 Uiso 0.667 1 calc R U P H 1
C32A C 0.71219(10) 1.04833(8) 0.59393(6) 0.0150(2) Uani 1 1 d . . . . .
H32A H 0.755106 1.020222 0.567559 0.018 Uiso 1 1 calc R U . . .
H32B H 0.652815 1.063896 0.567853 0.018 Uiso 1 1 calc R U . . .
C32B C 0.87171(11) 0.23014(8) -0.12075(6) 0.0172(2) Uani 1 1 d . . . . .
H32C H 0.855368 0.281478 -0.101797 0.021 Uiso 1 1 calc R U . . .
H32D H 0.947398 0.229911 -0.113947 0.021 Uiso 1 1 calc R U . . .
C33A C 0.77631(12) 1.12004(8) 0.63633(6) 0.0190(3) Uani 1 1 d . . . . .
H33A H 0.731841 1.150498 0.660298 0.023 Uiso 1 1 calc R U . . .
H33B H 0.832465 1.104617 0.664691 0.023 Uiso 1 1 calc R U . . .
C33B C 0.82706(14) 0.21307(10) -0.18967(7) 0.0256(3) Uani 1 1 d . . . . .
H33C H 0.846823 0.163113 -0.209311 0.031 Uiso 1 1 calc R U . . .
H33D H 0.751168 0.210833 -0.196943 0.031 Uiso 1 1 calc R U . . .
C34A C 0.82281(13) 1.16913(9) 0.60058(7) 0.0245(3) Uani 1 1 d . . . . .
H34A H 0.767742 1.182369 0.571023 0.037 Uiso 1 1 calc R U . . .
H34B H 0.871624 1.140692 0.579653 0.037 Uiso 1 1 calc R U . . .
H34C H 0.858422 1.215333 0.628479 0.037 Uiso 1 1 calc R U . . .
C34B C 0.86616(17) 0.27383(11) -0.21827(8) 0.0325(4) Uani 1 1 d . . . . .
H34D H 0.833934 0.262464 -0.261231 0.049 Uiso 1 1 calc R U . . .
H34E H 0.940861 0.273893 -0.213496 0.049 Uiso 1 1 calc R U . . .
H34F H 0.848403 0.323565 -0.198171 0.049 Uiso 1 1 calc R U . . .
C35A C 0.54611(11) 0.87539(9) 0.38952(6) 0.0184(2) Uani 1 1 d D . . . .
H35A H 0.621489 0.885818 0.402888 0.022 Uiso 0.85 1 calc R U P I 1
H35B H 0.513942 0.923168 0.401518 0.022 Uiso 0.85 1 calc R U P I 1
H35C H 0.614654 0.895574 0.414539 0.022 Uiso 0.15 1 calc R U P J 2
H35D H 0.500747 0.917022 0.396705 0.022 Uiso 0.15 1 calc R U P J 2
C35B C 1.05050(11) 0.40297(8) 0.07985(6) 0.0171(2) Uani 1 1 d . . . . .
H35E H 1.096752 0.373661 0.056533 0.020 Uiso 1 1 calc R U . . .
H35F H 0.992030 0.414447 0.050678 0.020 Uiso 1 1 calc R U . . .
C36A C 0.51733(15) 0.84535(11) 0.31967(7) 0.0214(3) Uani 0.85 1 d . . P K 1
H36A H 0.538544 0.793354 0.308491 0.026 Uiso 0.85 1 calc R U P K 1
H36B H 0.441912 0.843459 0.305826 0.026 Uiso 0.85 1 calc R U P K 1
C36B C 1.10976(13) 0.47849(9) 0.11871(7) 0.0237(3) Uani 1 1 d . . . . .
H36C H 1.063579 0.508540 0.141615 0.028 Uiso 1 1 calc R U . . .
H36D H 1.168270 0.467467 0.148094 0.028 Uiso 1 1 calc R U . . .
C37A C 0.56993(17) 0.89621(12) 0.28757(8) 0.0279(4) Uani 0.85 1 d . . P K 1
H37A H 0.547528 0.877245 0.243829 0.042 Uiso 0.85 1 calc R U P K 1
H37B H 0.644613 0.895397 0.299062 0.042 Uiso 0.85 1 calc R U P K 1
H37C H 0.550825 0.948069 0.299576 0.042 Uiso 0.85 1 calc R U P K 1
C37B C 1.15037(17) 0.52532(11) 0.07949(9) 0.0368(4) Uani 1 1 d . . . . .
H37D H 1.092552 0.536990 0.050761 0.055 Uiso 1 1 calc R U . . .
H37E H 1.197351 0.496187 0.057459 0.055 Uiso 1 1 calc R U . . .
H37F H 1.186916 0.572403 0.105436 0.055 Uiso 1 1 calc R U . . .
C38A C 0.89367(11) 0.75176(9) 0.39411(6) 0.0186(3) Uani 1 1 d . . . . .
H38A H 0.969450 0.757781 0.406892 0.022 Uiso 1 1 calc R U . . .
H38B H 0.867027 0.800892 0.409485 0.022 Uiso 1 1 calc R U . . .
C38B C 0.72937(11) 0.55682(8) 0.08477(7) 0.0197(3) Uani 1 1 d . . . . .
H38C H 0.770059 0.526977 0.057834 0.024 Uiso 1 1 calc R U . . .
H38D H 0.670357 0.573568 0.059240 0.024 Uiso 1 1 calc R U . . .
C39A C 0.86326(15) 0.72996(11) 0.32385(7) 0.0287(3) Uani 1 1 d . . . . .
H39A H 0.898461 0.684916 0.308320 0.034 Uiso 1 1 calc R U . . .
H39B H 0.788357 0.716397 0.311143 0.034 Uiso 1 1 calc R U . . .
C39B C 0.79735(13) 0.62735(9) 0.12631(8) 0.0279(3) Uani 1 1 d . . . . .
H39C H 0.754731 0.659789 0.150333 0.033 Uiso 1 1 calc R U . . .
H39D H 0.852277 0.610759 0.154670 0.033 Uiso 1 1 calc R U . . .
C40A C 0.89110(17) 0.79373(13) 0.29590(9) 0.0374(4) Uani 1 1 d . . . . .
H40A H 0.869498 0.777438 0.251942 0.056 Uiso 1 1 calc R U . . .
H40B H 0.965512 0.806137 0.307039 0.056 Uiso 1 1 calc R U . . .
H40C H 0.856103 0.838403 0.310854 0.056 Uiso 1 1 calc R U . . .
C40B C 0.84677(15) 0.67410(12) 0.09018(11) 0.0397(5) Uani 1 1 d . . . . .
H40D H 0.793370 0.685768 0.058896 0.060 Uiso 1 1 calc R U . . .
H40E H 0.897246 0.644917 0.071330 0.060 Uiso 1 1 calc R U . . .
H40F H 0.880958 0.721186 0.117445 0.060 Uiso 1 1 calc R U . . .
C1 C 0.4568(12) 0.8379(10) 0.2788(8) 0.053(4) Uiso 0.15 1 d D . P K 2
H1B H 0.464360 0.832592 0.237181 0.080 Uiso 0.15 1 calc R U P K 2
H1C H 0.434728 0.788694 0.284074 0.080 Uiso 0.15 1 calc R U P K 2
H1D H 0.405353 0.873687 0.287620 0.080 Uiso 0.15 1 calc R U P K 2
C3 C 0.5587(12) 0.8668(10) 0.3214(6) 0.043(3) Uiso 0.15 1 d D . P K 2
H3B H 0.581702 0.916265 0.316010 0.052 Uiso 0.15 1 calc R U P K 2
H3C H 0.611158 0.831039 0.312454 0.052 Uiso 0.15 1 calc R U P K 2

loop_
_atom_site_aniso_label
_atom_site_aniso_U_11
_atom_site_aniso_U_22
_atom_site_aniso_U_33
_atom_site_aniso_U_23
_atom_site_aniso_U_13
_atom_site_aniso_U_12
O5B 0.0132(4) 0.0146(4) 0.0236(5) 0.0008(4) 0.0018(4) -0.0003(3)
O10B 0.0169(4) 0.0176(4) 0.0132(4) 0.0046(3) 0.0006(3) 0.0033(3)
O2A 0.0289(5) 0.0150(5) 0.0161(4) 0.0053(4) -0.0051(4) -0.0039(4)
O12A 0.0219(5) 0.0194(5) 0.0148(4) -0.0027(4) 0.0019(4) 0.0044(4)
O11B 0.0228(5) 0.0312(6) 0.0108(4) 0.0046(4) 0.0025(4) 0.0101(4)
O1B 0.0219(5) 0.0240(5) 0.0161(5) -0.0040(4) 0.0060(4) -0.0039(4)
O9A 0.0192(5) 0.0273(6) 0.0212(5) 0.0008(4) 0.0024(4) -0.0084(4)
O3B 0.0216(5) 0.0210(5) 0.0199(5) -0.0029(4) 0.0049(4) -0.0065(4)
O2B 0.0276(6) 0.0217(5) 0.0214(5) -0.0031(4) 0.0115(4) -0.0069(4)
O12B 0.0187(5) 0.0306(6) 0.0157(5) 0.0005(4) 0.0015(4) 0.0096(4)
O1A 0.0404(7) 0.0156(5) 0.0163(5) 0.0018(4) -0.0089(5) -0.0050(4)
O7A 0.0288(6) 0.0374(7) 0.0138(5) -0.0010(4) 0.0097(4) -0.0118(5)
O8A 0.0254(6) 0.0365(7) 0.0233(5) 0.0030(5) 0.0105(4) -0.0126(5)
O10A 0.0144(5) 0.0232(5) 0.0328(6) -0.0051(5) -0.0004(4) -0.0026(4)
O11A 0.0190(5) 0.0193(5) 0.0404(7) -0.0058(5) -0.0049(5) -0.0021(4)
O9B 0.0215(5) 0.0147(4) 0.0098(4) 0.0036(3) -0.0007(3) -0.0009(4)
O1C 0.0288(6) 0.0285(6) 0.0450(8) -0.0018(6) 0.0117(6) -0.0044(5)
O1D 0.0247(6) 0.0276(6) 0.0228(5) 0.0074(4) 0.0006(4) 0.0054(4)
O1E 0.0207(5) 0.0182(5) 0.0161(4) -0.0011(4) 0.0031(4) 0.0008(4)
O1F 0.0302(11) 0.0382(13) 0.0326(12) -0.0109(10) 0.0106(9) -0.0050(9)
O6B 0.0135(4) 0.0155(4) 0.0129(4) 0.0013(3) 0.0015(3) 0.0027(3)
O2C 0.0284(6) 0.0243(5) 0.0237(5) 0.0013(4) 0.0052(4) 0.0027(4)
O2D 0.0245(5) 0.0174(5) 0.0148(4) 0.0033(4) 0.0023(4) 0.0008(4)
O2E 0.0151(4) 0.0168(4) 0.0243(5) 0.0028(4) 0.0050(4) 0.0002(3)
O2F 0.0394(13) 0.0386(13) 0.0327(12) -0.0020(10) 0.0050(9) -0.0038(10)
O8B 0.0155(4) 0.0159(4) 0.0140(4) 0.0052(3) 0.0006(3) 0.0003(3)
O3C 0.0276(6) 0.0345(7) 0.0383(7) 0.0126(5) 0.0086(5) -0.0036(5)
O3D 0.0170(5) 0.0238(5) 0.0180(5) 0.0046(4) 0.0026(4) 0.0011(4)
O3E 0.0152(5) 0.0237(5) 0.0276(5) -0.0029(4) 0.0075(4) -0.0016(4)
O3F 0.0561(11) 0.0774(13) 0.0395(9) -0.0059(8) 0.0216(8) -0.0139(9)
O4A 0.0132(4) 0.0219(5) 0.0113(4) 0.0057(3) 0.0022(3) 0.0034(3)
O4C 0.0371(8) 0.0415(8) 0.0640(10) 0.0164(7) 0.0175(7) 0.0083(6)
O4D 0.0219(5) 0.0197(5) 0.0250(5) 0.0041(4) -0.0014(4) -0.0009(4)
O4E 0.0225(5) 0.0190(5) 0.0343(6) 0.0047(4) 0.0136(5) 0.0033(4)
O4F 0.102(3) 0.095(3) 0.101(3) 0.058(2) -0.007(2) -0.035(2)
O7B 0.0194(5) 0.0132(4) 0.0127(4) 0.0017(3) 0.0007(3) 0.0002(3)
O5A 0.0164(4) 0.0260(5) 0.0078(4) 0.0033(3) 0.0024(3) 0.0051(4)
O3A 0.0281(5) 0.0166(5) 0.0106(4) 0.0046(3) -0.0007(4) -0.0020(4)
O6A 0.0173(4) 0.0257(5) 0.0099(4) 0.0031(4) 0.0048(3) 0.0067(4)
O4B 0.0118(4) 0.0163(4) 0.0224(5) -0.0006(4) 0.0001(4) 0.0008(3)
C1A 0.0197(6) 0.0158(6) 0.0141(6) 0.0017(4) -0.0016(5) -0.0013(5)
C1B 0.0181(6) 0.0153(6) 0.0152(6) 0.0001(4) 0.0034(5) 0.0022(5)
C1C 0.0303(9) 0.0405(10) 0.0280(8) -0.0028(7) 0.0077(7) -0.0109(7)
C1D 0.0243(7) 0.0281(7) 0.0252(7) 0.0126(6) 0.0107(6) 0.0080(6)
C1E 0.0180(6) 0.0238(7) 0.0161(6) 0.0002(5) 0.0022(5) 0.0028(5)
C1F 0.0315(9) 0.0493(11) 0.0278(8) -0.0093(8) 0.0055(7) 0.0059(8)
C2A 0.0186(6) 0.0152(6) 0.0125(5) 0.0037(4) -0.0003(4) 0.0001(4)
C2B 0.0171(6) 0.0161(6) 0.0184(6) 0.0012(5) 0.0054(5) 0.0010(5)
C2C 0.0293(8) 0.0375(9) 0.0285(8) 0.0083(7) 0.0061(7) 0.0039(7)
C2D 0.0211(6) 0.0177(6) 0.0274(7) 0.0078(5) 0.0057(5) 0.0015(5)
C2E 0.0150(6) 0.0222(7) 0.0205(6) -0.0010(5) 0.0042(5) -0.0005(5)
C2F 0.0324(16) 0.0331(15) 0.0349(16) -0.0051(12) 0.0016(12) 0.0040(12)
C3A 0.0154(5) 0.0160(6) 0.0105(5) 0.0027(4) 0.0012(4) 0.0003(4)
C3B 0.0153(6) 0.0143(6) 0.0173(6) 0.0005(4) 0.0014(5) 0.0012(4)
C3C 0.0308(8) 0.0265(8) 0.0353(9) 0.0013(7) 0.0122(7) 0.0015(6)
C3D 0.0328(8) 0.0250(7) 0.0165(6) -0.0017(5) -0.0034(6) 0.0065(6)
C3E 0.0154(6) 0.0190(6) 0.0379(8) 0.0077(6) 0.0022(6) 0.0020(5)
C3F 0.163(4) 0.0419(14) 0.0396(13) 0.0013(11) 0.0225(18) -0.0254(18)
C4A 0.0126(5) 0.0146(5) 0.0113(5) 0.0019(4) 0.0031(4) 0.0006(4)
C4B 0.0144(5) 0.0144(5) 0.0152(5) 0.0027(4) 0.0006(4) 0.0031(4)
C4C 0.0272(8) 0.0281(8) 0.0299(8) 0.0013(6) 0.0072(6) -0.0018(6)
C4D 0.0298(8) 0.0399(9) 0.0179(6) 0.0088(6) 0.0080(6) 0.0159(7)
C4E 0.0147(6) 0.0270(8) 0.0434(10) -0.0072(7) 0.0083(6) 0.0024(6)
C4F 0.0528(13) 0.0522(13) 0.0362(11) 0.0056(9) 0.0116(9) -0.0047(10)
C5A 0.0140(5) 0.0157(5) 0.0113(5) 0.0032(4) 0.0021(4) 0.0012(4)
C5B 0.0149(5) 0.0155(6) 0.0152(5) 0.0041(4) 0.0004(4) 0.0016(4)
C5C 0.0354(9) 0.0286(8) 0.0413(10) 0.0091(7) 0.0165(8) 0.0004(7)
C5D 0.0232(7) 0.0315(8) 0.0180(6) 0.0082(6) 0.0003(5) -0.0065(6)
C5E 0.0247(7) 0.0246(7) 0.0383(9) 0.0077(6) 0.0186(7) 0.0060(6)
C5F 0.0545(14) 0.0677(16) 0.0318(10) 0.0013(10) 0.0063(10) 0.0066(12)
C6A 0.0143(5) 0.0171(6) 0.0113(5) 0.0022(4) 0.0006(4) 0.0000(4)
C6B 0.0157(6) 0.0132(5) 0.0165(6) 0.0030(4) 0.0002(4) 0.0020(4)
C6C 0.0404(10) 0.0293(9) 0.0381(10) 0.0088(7) 0.0107(8) 0.0036(7)
C6D 0.0259(7) 0.0248(7) 0.0256(7) 0.0104(6) -0.0060(6) -0.0029(6)
C6E 0.0286(8) 0.0240(7) 0.0269(7) 0.0046(6) 0.0119(6) 0.0063(6)
C6F 0.051(2) 0.051(2) 0.0446(18) 0.0136(15) -0.0024(15) -0.0007(16)
C7A 0.0137(5) 0.0144(5) 0.0096(5) 0.0021(4) 0.0027(4) 0.0003(4)
C7B 0.0141(5) 0.0160(6) 0.0149(5) 0.0022(4) -0.0006(4) 0.0023(4)
C8A 0.0138(5) 0.0132(5) 0.0101(5) 0.0025(4) 0.0032(4) 0.0005(4)
C8B 0.0149(5) 0.0150(6) 0.0139(5) 0.0016(4) 0.0005(4) 0.0026(4)
C9A 0.0137(5) 0.0140(5) 0.0102(5) 0.0032(4) 0.0021(4) 0.0013(4)
C9B 0.0119(5) 0.0175(6) 0.0137(5) 0.0016(4) 0.0006(4) 0.0020(4)
C10A 0.0154(5) 0.0159(5) 0.0082(5) 0.0027(4) 0.0027(4) 0.0004(4)
C10B 0.0143(5) 0.0148(5) 0.0121(5) 0.0008(4) 0.0008(4) 0.0000(4)
C11A 0.0139(5) 0.0151(5) 0.0107(5) 0.0021(4) 0.0041(4) 0.0014(4)
C11B 0.0141(5) 0.0145(5) 0.0103(5) 0.0016(4) 0.0021(4) 0.0016(4)
C12A 0.0138(5) 0.0144(5) 0.0098(5) 0.0031(4) 0.0019(4) 0.0011(4)
C12B 0.0130(5) 0.0157(5) 0.0097(5) 0.0021(4) 0.0012(4) 0.0004(4)
C13A 0.0142(5) 0.0159(5) 0.0094(5) 0.0025(4) 0.0026(4) 0.0021(4)
C13B 0.0146(5) 0.0158(6) 0.0134(5) 0.0019(4) 0.0008(4) 0.0010(4)
C14A 0.0129(5) 0.0162(5) 0.0102(5) 0.0030(4) 0.0022(4) 0.0017(4)
C14B 0.0128(5) 0.0169(6) 0.0100(5) 0.0028(4) 0.0019(4) -0.0002(4)
C15A 0.0123(5) 0.0172(6) 0.0123(5) 0.0031(4) 0.0019(4) 0.0013(4)
C15B 0.0105(5) 0.0175(6) 0.0102(5) 0.0029(4) 0.0021(4) 0.0007(4)
C16A 0.0173(6) 0.0247(7) 0.0132(5) 0.0023(5) 0.0055(5) -0.0016(5)
C16B 0.0111(5) 0.0149(5) 0.0119(5) 0.0017(4) 0.0023(4) 0.0008(4)
C17A 0.0157(6) 0.0258(7) 0.0183(6) 0.0042(5) 0.0061(5) -0.0035(5)
C17B 0.0120(5) 0.0145(5) 0.0116(5) 0.0038(4) 0.0018(4) 0.0016(4)
C18A 0.0134(6) 0.0205(6) 0.0174(6) 0.0025(5) 0.0012(5) -0.0021(5)
C18B 0.0117(5) 0.0163(5) 0.0103(5) 0.0029(4) 0.0021(4) 0.0010(4)
C19A 0.0124(5) 0.0185(6) 0.0127(5) 0.0031(4) 0.0008(4) 0.0018(4)
C19B 0.0115(5) 0.0143(5) 0.0115(5) 0.0030(4) 0.0021(4) 0.0003(4)
C20A 0.0125(5) 0.0172(6) 0.0127(5) 0.0042(4) 0.0023(4) 0.0011(4)
C20B 0.0124(5) 0.0157(5) 0.0126(5) 0.0036(4) 0.0024(4) 0.0008(4)
C21A 0.0133(5) 0.0195(6) 0.0128(5) 0.0019(4) -0.0001(4) 0.0020(4)
C21B 0.0134(5) 0.0143(5) 0.0122(5) 0.0033(4) 0.0012(4) -0.0006(4)
C22A 0.0151(6) 0.0194(6) 0.0138(5) 0.0010(5) 0.0000(4) 0.0010(5)
C22B 0.0142(5) 0.0120(5) 0.0125(5) 0.0025(4) 0.0016(4) -0.0007(4)
C23A 0.0142(6) 0.0214(6) 0.0195(6) -0.0020(5) -0.0003(5) -0.0005(5)
C23B 0.0136(5) 0.0143(5) 0.0126(5) 0.0036(4) 0.0001(4) 0.0000(4)
C24A 0.0187(6) 0.0193(6) 0.0196(6) -0.0022(5) 0.0002(5) -0.0009(5)
C24B 0.0181(6) 0.0174(6) 0.0106(5) 0.0022(4) 0.0013(4) 0.0018(5)
C25A 0.0178(6) 0.0179(6) 0.0137(5) -0.0010(5) 0.0006(5) 0.0014(5)
C25B 0.0169(6) 0.0178(6) 0.0150(6) 0.0019(5) 0.0022(5) 0.0035(5)
C26A 0.0146(5) 0.0186(6) 0.0107(5) 0.0009(4) 0.0004(4) 0.0008(4)
C26B 0.0160(6) 0.0140(5) 0.0144(5) 0.0027(4) -0.0005(4) 0.0014(4)
C27A 0.0155(6) 0.0179(6) 0.0133(5) 0.0010(4) 0.0000(4) -0.0004(5)
C27B 0.0163(6) 0.0146(5) 0.0125(5) 0.0035(4) 0.0004(4) 0.0005(4)
C28A 0.0148(5) 0.0191(6) 0.0107(5) 0.0020(4) 0.0010(4) 0.0014(4)
C28B 0.0163(6) 0.0138(5) 0.0157(5) 0.0028(4) -0.0005(4) 0.0016(4)
C29A 0.0175(6) 0.0171(6) 0.0128(5) 0.0031(4) 0.0044(4) -0.0016(4)
C29B 0.0205(6) 0.0204(6) 0.0160(6) 0.0047(5) 0.0020(5) 0.0033(5)
C30A 0.0185(6) 0.0267(7) 0.0164(6) 0.0031(5) 0.0077(5) -0.0016(5)
C30B 0.0375(9) 0.0317(8) 0.0164(6) 0.0039(6) 0.0003(6) 0.0082(7)
C31' 0.042(3) 0.030(3) 0.024(2) 0.0041(19) 0.006(2) 0.010(2)
C31A 0.0337(9) 0.0374(9) 0.0243(7) 0.0046(6) 0.0140(7) -0.0122(7)
C31B 0.0528(17) 0.0364(14) 0.0158(10) 0.0112(9) 0.0116(10) 0.0049(12)
C32A 0.0154(5) 0.0183(6) 0.0117(5) 0.0049(4) 0.0021(4) 0.0007(4)
C32B 0.0182(6) 0.0212(6) 0.0120(5) 0.0044(5) 0.0026(4) -0.0021(5)
C33A 0.0203(6) 0.0208(6) 0.0154(6) 0.0048(5) 0.0027(5) -0.0023(5)
C33B 0.0347(8) 0.0275(7) 0.0132(6) 0.0058(5) 0.0025(6) -0.0070(6)
C34A 0.0252(7) 0.0251(7) 0.0234(7) 0.0081(6) 0.0040(6) -0.0055(6)
C34B 0.0483(11) 0.0321(9) 0.0178(7) 0.0081(6) 0.0080(7) -0.0074(7)
C35A 0.0190(6) 0.0236(7) 0.0129(5) 0.0053(5) 0.0029(5) 0.0038(5)
C35B 0.0171(6) 0.0191(6) 0.0152(6) 0.0050(5) 0.0035(5) -0.0027(5)
C36A 0.0234(8) 0.0296(9) 0.0099(6) 0.0046(6) 0.0022(6) -0.0073(7)
C36B 0.0271(7) 0.0221(7) 0.0199(6) 0.0047(5) 0.0024(5) -0.0086(6)
C37A 0.0355(10) 0.0360(10) 0.0162(7) 0.0106(7) 0.0105(7) -0.0019(8)
C37B 0.0467(11) 0.0315(9) 0.0315(9) 0.0083(7) 0.0087(8) -0.0170(8)
C38A 0.0171(6) 0.0246(7) 0.0141(6) 0.0056(5) 0.0026(5) 0.0006(5)
C38B 0.0181(6) 0.0182(6) 0.0214(6) 0.0072(5) -0.0018(5) -0.0003(5)
C39A 0.0342(9) 0.0377(9) 0.0140(6) 0.0073(6) 0.0040(6) 0.0001(7)
C39B 0.0241(7) 0.0221(7) 0.0335(8) 0.0086(6) -0.0042(6) -0.0058(6)
C40A 0.0451(11) 0.0480(11) 0.0246(8) 0.0197(8) 0.0075(7) 0.0067(9)
C40B 0.0286(9) 0.0346(9) 0.0554(12) 0.0220(9) -0.0033(8) -0.0103(7)

loop_
_atom_type_symbol
_atom_type_description
_atom_type_scat_dispersion_real
_atom_type_scat_dispersion_imag
_atom_type_scat_source
C C 0.0033 0.0016 'International Tables Vol C Tables 4.2.6.8 and 6.1.1.4'
H H 0.0000 0.0000 'International Tables Vol C Tables 4.2.6.8 and 6.1.1.4'
O O 0.0106 0.0060 'International Tables Vol C Tables 4.2.6.8 and 6.1.1.4'

loop_
_geom_angle_atom_site_label_1
_geom_angle_atom_site_label_2
_geom_angle_atom_site_label_3
_geom_angle
_geom_angle_site_symmetry_1
_geom_angle_site_symmetry_3
_geom_angle_publ_flag
C10B O5B H5B 111.1(16) . . ?
C23B O10B H10B 106.9(16) . . ?
C2A O2A H2A 114.4(16) . . ?
C25A O12A H12A 110.8(17) . . ?
C24B O11B H11B 109.9(16) . . ?
C1B O1B H1BA 111.9(17) . . ?
C18A O9A H9A 111.9(17) . . ?
C3B O3B H3BA 113.6(18) . . ?
C2B O2B H2B 111.1(17) . . ?
C25B O12B H12B 103.9(17) . . ?
C1A O1A H1A 114.8(18) . . ?
C16A O7A H7A 110.5(19) . . ?
C17A O8A H8A 106.8(18) . . ?
C23A O10A H10A 111.4(19) . . ?
C24A O11A H11A 110(2) . . ?
C18B O9B H9B 109.2(16) . . ?
C1C O1C H1CA 113(2) . . ?
C1D O1D H1DA 110(2) . . ?
C1E O1E H1E 111.1(17) . . ?
C11B O6B H6B 109.7(15) . . ?
C3C O2C C2C 112.02(14) . . ?
C3D O2D C2D 112.48(12) . . ?
C3E O2E C2E 114.39(11) . . ?
C2F O2F C3F 107.5(3) . . ?
C2F' O2F' C3F 99.7(4) . . ?
C17B O8B H8B 106.8(15) . . ?
C5C O3C C4C 114.53(14) . . ?
C4D O3D C5D 112.13(12) . . ?
C4E O3E C5E 112.23(13) . . ?
C4F O3F C5F 112.69(19) . . ?
C9A O4A H4A 111.9(16) . . ?
C6C O4C H4C 108.0(18) . . ?
C6D O4D H4D 108.9(16) . . ?
C6E O4E H4E 107.4(18) . . ?
C16B O7B H7B 114.2(15) . . ?
C10A O5A H5A 113.4(15) . . ?
C3A O3A H3A 108.7(16) . . ?
C11A O6A H6A 111.6(16) . . ?
C9B O4B H4B 114.9(16) . . ?
O1A C1A C2A 115.10(12) . . ?
O1A C1A C6A 124.70(12) . . ?
C2A C1A C6A 120.15(12) . . ?
O1B C1B C2B 119.26(13) . . ?
O1B C1B C6B 119.90(12) . . ?
C2B C1B C6B 120.78(12) . . ?
O1C C1C H1CB 109.1 . . ?
O1C C1C H1CC 109.1 . . ?
O1C C1C C2C 112.51(15) . . ?
H1CB C1C H1CC 107.8 . . ?
C2C C1C H1CB 109.1 . . ?
C2C C1C H1CC 109.1 . . ?
O1D C1D H1DB 109.8 . . ?
O1D C1D H1DC 109.8 . . ?
O1D C1D C2D 109.46(12) . . ?
H1DB C1D H1DC 108.2 . . ?
C2D C1D H1DB 109.8 . . ?
C2D C1D H1DC 109.8 . . ?
O1E C1E H1EA 110.0 . . ?
O1E C1E H1EB 110.0 . . ?
O1E C1E C2E 108.54(12) . . ?
H1EA C1E H1EB 108.4 . . ?
C2E C1E H1EA 110.0 . . ?
C2E C1E H1EB 110.0 . . ?
O1F C1F H1FA 109.9 . . ?
O1F C1F H1FB 109.9 . . ?
O1F' C1F H1FC 110.0 . . ?
O1F' C1F H1FD 110.0 . . ?
O1F' C1F C2F' 108.7(4) . . ?
H1FA C1F H1FB 108.3 . . ?
H1FC C1F H1FD 108.3 . . ?
C2F C1F O1F 109.0(2) . . ?
C2F C1F H1FA 109.9 . . ?
C2F C1F H1FB 109.9 . . ?
C2F' C1F H1FC 110.0 . . ?
C2F' C1F H1FD 110.0 . . ?
O2A C2A C1A 122.59(12) . . ?
O2A C2A C3A 116.88(11) . . ?
C3A C2A C1A 120.52(12) . . ?
O2B C2B C1B 117.42(12) . . ?
O2B C2B C3B 122.68(12) . . ?
C1B C2B C3B 119.89(13) . . ?
O2C C2C C1C 109.28(16) . . ?
O2C C2C H2CA 109.8 . . ?
O2C C2C H2CB 109.8 . . ?
C1C C2C H2CA 109.8 . . ?
C1C C2C H2CB 109.8 . . ?
H2CA C2C H2CB 108.3 . . ?
O2D C2D C1D 108.25(12) . . ?
O2D C2D H2DA 110.0 . . ?
O2D C2D H2DB 110.0 . . ?
C1D C2D H2DA 110.0 . . ?
C1D C2D H2DB 110.0 . . ?
H2DA C2D H2DB 108.4 . . ?
O2E C2E C1E 108.11(11) . . ?
O2E C2E H2EA 110.1 . . ?
O2E C2E H2EB 110.1 . . ?
C1E C2E H2EA 110.1 . . ?
C1E C2E H2EB 110.1 . . ?
H2EA C2E H2EB 108.4 . . ?
O2F C2F H2FA 110.7 . . ?
O2F C2F H2FB 110.7 . . ?
C1F C2F O2F 105.1(3) . . ?
C1F C2F H2FA 110.7 . . ?
C1F C2F H2FB 110.7 . . ?
H2FA C2F H2FB 108.8 . . ?
O2F' C2F' C1F 109.9(5) . . ?
O2F' C2F' H2FC 109.7 . . ?
O2F' C2F' H2FD 109.7 . . ?
C1F C2F' H2FC 109.7 . . ?
C1F C2F' H2FD 109.7 . . ?
H2FC C2F' H2FD 108.2 . . ?
O3A C3A C2A 120.44(12) . . ?
O3A C3A C4A 118.75(11) . . ?
C2A C3A C4A 120.81(12) . . ?
O3B C3B C2B 114.01(12) . . ?
O3B C3B C4B 124.87(12) . . ?
C4B C3B C2B 121.04(12) . . ?
O2C C3C H3CA 108.4 . . ?
O2C C3C H3CB 108.4 . . ?
O2C C3C C4C 115.37(15) . . ?
H3CA C3C H3CB 107.5 . . ?
C4C C3C H3CA 108.4 . . ?
C4C C3C H3CB 108.4 . . ?
O2D C3D H3DA 109.8 . . ?
O2D C3D H3DB 109.8 . . ?
O2D C3D C4D 109.45(13) . . ?
H3DA C3D H3DB 108.2 . . ?
C4D C3D H3DA 109.8 . . ?
C4D C3D H3DB 109.8 . . ?
O2E C3E H3EA 109.3 . . ?
O2E C3E H3EB 109.3 . . ?
O2E C3E C4E 111.72(14) . . ?
H3EA C3E H3EB 107.9 . . ?
C4E C3E H3EA 109.3 . . ?
C4E C3E H3EB 109.3 . . ?
O2F C3F H3FA 109.8 . . ?
O2F C3F H3FB 109.8 . . ?
O2F' C3F H3FC 108.4 . . ?
O2F' C3F H3FD 108.4 . . ?
O2F' C3F C4F 115.6(3) . . ?
H3FA C3F H3FB 108.2 . . ?
H3FC C3F H3FD 107.4 . . ?
C4F C3F O2F 109.5(3) . . ?
C4F C3F H3FA 109.8 . . ?
C4F C3F H3FB 109.8 . . ?
C4F C3F H3FC 108.4 . . ?
C4F C3F H3FD 108.4 . . ?
C3A C4A C5A 117.69(12) . . ?
C3A C4A C7A 118.10(11) . . ?
C5A C4A C7A 124.21(12) . . ?
C3B C4B C5B 117.39(12) . . ?
C3B C4B C7B 119.52(12) . . ?
C5B C4B C7B 123.04(12) . . ?
O3C C4C C3C 115.31(15) . . ?
O3C C4C H4CA 108.4 . . ?
O3C C4C H4CB 108.4 . . ?
C3C C4C H4CA 108.4 . . ?
C3C C4C H4CB 108.4 . . ?
H4CA C4C H4CB 107.5 . . ?
O3D C4D C3D 109.13(13) . . ?
O3D C4D H4DA 109.9 . . ?
O3D C4D H4DB 109.9 . . ?
C3D C4D H4DA 109.9 . . ?
C3D C4D H4DB 109.9 . . ?
H4DA C4D H4DB 108.3 . . ?
O3E C4E C3E 110.56(13) . . ?
O3E C4E H4EA 109.5 . . ?
O3E C4E H4EB 109.5 . . ?
C3E C4E H4EA 109.5 . . ?
C3E C4E H4EB 109.5 . . ?
H4EA C4E H4EB 108.1 . . ?
O3F C4F C3F 109.7(2) . . ?
O3F C4F H4FA 109.7 . . ?
O3F C4F H4FB 109.7 . . ?
C3F C4F H4FA 109.7 . . ?
C3F C4F H4FB 109.7 . . ?
H4FA C4F H4FB 108.2 . . ?
C4A C5A H5AA 118.6 . . ?
C4A C5A C6A 122.74(12) . . ?
C6A C5A H5AA 118.6 . . ?
C4B C5B H5BA 118.6 . . ?
C6B C5B C4B 122.86(13) . . ?
C6B C5B H5BA 118.6 . . ?
O3C C5C H5CA 109.9 . . ?
O3C C5C H5CB 109.9 . . ?
O3C C5C C6C 109.13(15) . . ?
H5CA C5C H5CB 108.3 . . ?
C6C C5C H5CA 109.9 . . ?
C6C C5C H5CB 109.9 . . ?
O3D C5D H5DA 110.0 . . ?
O3D C5D H5DB 110.0 . . ?
O3D C5D C6D 108.26(13) . . ?
H5DA C5D H5DB 108.4 . . ?
C6D C5D H5DA 110.0 . . ?
C6D C5D H5DB 110.0 . . ?
O3E C5E H5EA 109.8 . . ?
O3E C5E H5EB 109.8 . . ?
O3E C5E C6E 109.49(13) . . ?
H5EA C5E H5EB 108.2 . . ?
C6E C5E H5EA 109.8 . . ?
C6E C5E H5EB 109.8 . . ?
O3F C5F H5FA 108.8 . . ?
O3F C5F H5FB 108.8 . . ?
O3F C5F H5FC 109.5 . . ?
O3F C5F H5FD 109.5 . . ?
O3F C5F C6F 113.8(2) . . ?
H5FA C5F H5FB 107.7 . . ?
H5FC C5F H5FD 108.1 . . ?
C6F C5F H5FA 108.8 . . ?
C6F C5F H5FB 108.8 . . ?
C6F' C5F O3F 110.7(4) . . ?
C6F' C5F H5FC 109.5 . . ?
C6F' C5F H5FD 109.5 . . ?
C1A C6A C5A 118.09(12) . . ?
C1A C6A C28A 119.43(12) . . ?
C5A C6A C28A 122.48(12) . . ?
C1B C6B C5B 117.98(12) . . ?
C1B C6B C28B 118.93(12) . . ?
C5B C6B C28B 123.03(12) . . ?
O4C C6C C5C 111.38(17) . . ?
O4C C6C H6CA 109.4 . . ?
O4C C6C H6CB 109.4 . . ?
C5C C6C H6CA 109.4 . . ?
C5C C6C H6CB 109.4 . . ?
H6CA C6C H6CB 108.0 . . ?
O4D C6D C5D 112.86(13) . . ?
O4D C6D H6DA 109.0 . . ?
O4D C6D H6DB 109.0 . . ?
C5D C6D H6DA 109.0 . . ?
C5D C6D H6DB 109.0 . . ?
H6DA C6D H6DB 107.8 . . ?
O4E C6E C5E 111.46(14) . . ?
O4E C6E H6EA 109.3 . . ?
O4E C6E H6EB 109.3 . . ?
C5E C6E H6EA 109.3 . . ?
C5E C6E H6EB 109.3 . . ?
H6EA C6E H6EB 108.0 . . ?
O4F C6F C5F 115.2(4) . . ?
O4F C6F H6FA 108.5 . . ?
O4F C6F H6FB 108.5 . . ?
C5F C6F H6FA 108.5 . . ?
C5F C6F H6FB 108.5 . . ?
H6FA C6F H6FB 107.5 . . ?
O4F' C6F' H6FC 111.0 . . ?
O4F' C6F' H6FD 111.0 . . ?
C5F C6F' O4F' 103.6(7) . . ?
C5F C6F' H6FC 111.0 . . ?
C5F C6F' H6FD 111.0 . . ?
H6FC C6F' H6FD 109.0 . . ?
C4A C7A H7AA 106.9 . . ?
C4A C7A C8A 111.23(10) . . ?
C4A C7A C29A 114.17(10) . . ?
C8A C7A H7AA 106.9 . . ?
C8A C7A C29A 110.24(11) . . ?
C29A C7A H7AA 106.9 . . ?
C4B C7B H7BA 107.0 . . ?
C4B C7B C29B 113.85(11) . . ?
C8B C7B C4B 110.32(11) . . ?
C8B C7B H7BA 107.0 . . ?
C8B C7B C29B 111.41(11) . . ?
C29B C7B H7BA 107.0 . . ?
C9A C8A C7A 122.93(11) . . ?
C13A C8A C7A 119.37(11) . . ?
C13A C8A C9A 117.64(11) . . ?
C9B C8B C7B 120.93(12) . . ?
C13B C8B C7B 120.96(12) . . ?
C13B C8B C9B 118.10(12) . . ?
O4A C9A C8A 125.33(11) . . ?
O4A C9A C10A 114.05(11) . . ?
C10A C9A C8A 120.61(12) . . ?
O4B C9B C8B 118.09(12) . . ?
O4B C9B C10B 121.02(12) . . ?
C8B C9B C10B 120.87(12) . . ?
O5A C10A C9A 122.50(11) . . ?
O5A C10A C11A 117.62(11) . . ?
C11A C10A C9A 119.88(11) . . ?
O5B C10B C9B 117.39(12) . . ?
O5B C10B C11B 123.39(12) . . ?
C11B C10B C9B 119.21(12) . . ?
O6A C11A C10A 121.06(11) . . ?
O6A C11A C12A 118.04(11) . . ?
C10A C11A C12A 120.90(12) . . ?
O6B C11B C10B 115.67(11) . . ?
O6B C11B C12B 122.93(11) . . ?
C10B C11B C12B 121.38(12) . . ?
C11A C12A C14A 121.16(11) . . ?
C13A C12A C11A 117.81(12) . . ?
C13A C12A C14A 120.98(11) . . ?
C11B C12B C14B 121.59(11) . . ?
C13B C12B C11B 117.65(12) . . ?
C13B C12B C14B 120.76(11) . . ?
C8A C13A H13A 118.4 . . ?
C12A C13A C8A 123.11(11) . . ?
C12A C13A H13A 118.4 . . ?
C8B C13B C12B 122.63(12) . . ?
C8B C13B H13B 118.7 . . ?
C12B C13B H13B 118.7 . . ?
C12A C14A H14A 107.0 . . ?
C12A C14A C32A 110.32(11) . . ?
C15A C14A C12A 111.48(11) . . ?
C15A C14A H14A 107.0 . . ?
C15A C14A C32A 113.62(10) . . ?
C32A C14A H14A 107.0 . . ?
C12B C14B H14B 107.4 . . ?
C12B C14B C32B 112.20(11) . . ?
C15B C14B C12B 109.19(10) . . ?
C15B C14B H14B 107.4 . . ?
C15B C14B C32B 113.08(10) . . ?
C32B C14B H14B 107.4 . . ?
C16A C15A C14A 119.54(11) . . ?
C20A C15A C14A 122.17(12) . . ?
C20A C15A C16A 118.27(12) . . ?
C16B C15B C14B 119.58(11) . . ?
C16B C15B C20B 117.52(11) . . ?
C20B C15B C14B 122.84(12) . . ?
O7A C16A C15A 124.23(13) . . ?
O7A C16A C17A 115.65(12) . . ?
C17A C16A C15A 120.12(12) . . ?
O7B C16B C15B 118.59(11) . . ?
O7B C16B C17B 120.56(12) . . ?
C15B C16B C17B 120.86(12) . . ?
O8A C17A C16A 118.84(13) . . ?
O8A C17A C18A 121.06(13) . . ?
C16A C17A C18A 120.10(13) . . ?
O8B C17B C16B 120.31(11) . . ?
O8B C17B C18B 119.56(11) . . ?
C16B C17B C18B 120.06(12) . . ?
O9A C18A C17A 114.57(13) . . ?
O9A C18A C19A 124.24(13) . . ?
C19A C18A C17A 121.19(12) . . ?
O9B C18B C17B 120.54(11) . . ?
O9B C18B C19B 118.66(11) . . ?
C17B C18B C19B 120.75(11) . . ?
C18A C19A C20A 117.58(12) . . ?
C18A C19A C21A 119.37(12) . . ?
C20A C19A C21A 123.03(12) . . ?
C18B C19B C20B 117.38(11) . . ?
C18B C19B C21B 120.07(11) . . ?
C20B C19B C21B 122.54(11) . . ?
C15A C20A C19A 122.73(12) . . ?
C15A C20A H20A 118.6 . . ?
C19A C20A H20A 118.6 . . ?
C15B C20B C19B 123.32(12) . . ?
C15B C20B H20B 118.3 . . ?
C19B C20B H20B 118.3 . . ?
C19A C21A H21A 107.0 . . ?
C19A C21A C22A 110.34(11) . . ?
C19A C21A C35A 114.67(11) . . ?
C22A C21A H21A 107.0 . . ?
C22A C21A C35A 110.39(11) . . ?
C35A C21A H21A 107.0 . . ?
C19B C21B H21B 106.7 . . ?
C19B C21B C22B 111.83(10) . . ?
C19B C21B C35B 112.52(10) . . ?
C22B C21B H21B 106.7 . . ?
C22B C21B C35B 111.82(11) . . ?
C35B C21B H21B 106.7 . . ?
C23A C22A C21A 121.44(12) . . ?
C27A C22A C21A 120.32(12) . . ?
C27A C22A C23A 118.24(13) . . ?
C23B C22B C21B 121.34(11) . . ?
C27B C22B C21B 120.88(11) . . ?
C27B C22B C23B 117.78(12) . . ?
O10A C23A C22A 118.61(13) . . ?
O10A C23A C24A 120.55(13) . . ?
C24A C23A C22A 120.80(13) . . ?
O10B C23B C22B 122.79(12) . . ?
O10B C23B C24B 116.25(11) . . ?
C24B C23B C22B 120.96(12) . . ?
O11A C24A C23A 118.22(13) . . ?
O11A C24A C25A 122.33(13) . . ?
C25A C24A C23A 119.46(13) . . ?
O11B C24B C23B 123.06(12) . . ?
O11B C24B C25B 117.25(12) . . ?
C23B C24B C25B 119.67(12) . . ?
O12A C25A C24A 118.40(13) . . ?
O12A C25A C26A 120.31(12) . . ?
C24A C25A C26A 121.05(13) . . ?
O12B C25B C24B 117.02(12) . . ?
O12B C25B C26B 122.17(12) . . ?
C24B C25B C26B 120.81(12) . . ?
C25A C26A C28A 120.92(12) . . ?
C27A C26A C25A 118.13(12) . . ?
C27A C26A C28A 120.94(12) . . ?
C25B C26B C28B 121.47(12) . . ?
C27B C26B C25B 117.94(12) . . ?
C27B C26B C28B 120.59(12) . . ?
C22A C27A H27A 118.8 . . ?
C26A C27A C22A 122.30(13) . . ?
C26A C27A H27A 118.8 . . ?
C22B C27B C26B 122.78(12) . . ?
C22B C27B H27B 118.6 . . ?
C26B C27B H27B 118.6 . . ?
C6A C28A H28A 106.8 . . ?
C6A C28A C38A 114.16(11) . . ?
C26A C28A C6A 110.06(11) . . ?
C26A C28A H28A 106.8 . . ?
C26A C28A C38A 111.78(11) . . ?
C38A C28A H28A 106.8 . . ?
C6B C28B C26B 110.02(11) . . ?
C6B C28B H28B 106.9 . . ?
C6B C28B C38B 114.03(11) . . ?
C26B C28B H28B 106.9 . . ?
C26B C28B C38B 111.66(11) . . ?
C38B C28B H28B 106.9 . . ?
C7A C29A H29A 108.7 . . ?
C7A C29A H29B 108.7 . . ?
H29A C29A H29B 107.6 . . ?
C30A C29A C7A 114.40(12) . . ?
C30A C29A H29A 108.7 . . ?
C30A C29A H29B 108.7 . . ?
C7B C29B H29C 109.0 . . ?
C7B C29B H29D 109.0 . . ?
C7B C29B C30B 112.78(13) . . ?
H29C C29B H29D 107.8 . . ?
C30B C29B H29C 109.0 . . ?
C30B C29B H29D 109.0 . . ?
C29A C30A H30A 109.2 . . ?
C29A C30A H30B 109.2 . . ?
H30A C30A H30B 107.9 . . ?
C31A C30A C29A 112.19(13) . . ?
C31A C30A H30A 109.2 . . ?
C31A C30A H30B 109.2 . . ?
C29B C30B H30C 108.7 . . ?
C29B C30B H30D 108.7 . . ?
C29B C30B H30E 106.9 . . ?
C29B C30B H30F 106.9 . . ?
H30C C30B H30D 107.6 . . ?
H30E C30B H30F 106.7 . . ?
C31' C30B C29B 121.8(3) . . ?
C31' C30B H30E 106.9 . . ?
C31' C30B H30F 106.9 . . ?
C31B C30B C29B 114.06(17) . . ?
C31B C30B H30C 108.7 . . ?
C31B C30B H30D 108.7 . . ?
C30B C31' H31D 109.5 . . ?
C30B C31' H31E 109.5 . . ?
C30B C31' H31F 109.5 . . ?
H31D C31' H31E 109.5 . . ?
H31D C31' H31F 109.5 . . ?
H31E C31' H31F 109.5 . . ?
C30A C31A H31A 109.5 . . ?
C30A C31A H31B 109.5 . . ?
C30A C31A H31C 109.5 . . ?
H31A C31A H31B 109.5 . . ?
H31A C31A H31C 109.5 . . ?
H31B C31A H31C 109.5 . . ?
C30B C31B H31G 109.5 . . ?
C30B C31B H31H 109.5 . . ?
C30B C31B H31I 109.5 . . ?
H31G C31B H31H 109.5 . . ?
H31G C31B H31I 109.5 . . ?
H31H C31B H31I 109.5 . . ?
C14A C32A H32A 109.1 . . ?
C14A C32A H32B 109.1 . . ?
H32A C32A H32B 107.8 . . ?
C33A C32A C14A 112.52(11) . . ?
C33A C32A H32A 109.1 . . ?
C33A C32A H32B 109.1 . . ?
C14B C32B H32C 108.7 . . ?
C14B C32B H32D 108.7 . . ?
H32C C32B H32D 107.6 . . ?
C33B C32B C14B 114.02(11) . . ?
C33B C32B H32C 108.7 . . ?
C33B C32B H32D 108.7 . . ?
C32A C33A H33A 109.2 . . ?
C32A C33A H33B 109.2 . . ?
H33A C33A H33B 107.9 . . ?
C34A C33A C32A 111.91(12) . . ?
C34A C33A H33A 109.2 . . ?
C34A C33A H33B 109.2 . . ?
C32B C33B H33C 109.2 . . ?
C32B C33B H33D 109.2 . . ?
H33C C33B H33D 107.9 . . ?
C34B C33B C32B 111.87(13) . . ?
C34B C33B H33C 109.2 . . ?
C34B C33B H33D 109.2 . . ?
C33A C34A H34A 109.5 . . ?
C33A C34A H34B 109.5 . . ?
C33A C34A H34C 109.5 . . ?
H34A C34A H34B 109.5 . . ?
H34A C34A H34C 109.5 . . ?
H34B C34A H34C 109.5 . . ?
C33B C34B H34D 109.5 . . ?
C33B C34B H34E 109.5 . . ?
C33B C34B H34F 109.5 . . ?
H34D C34B H34E 109.5 . . ?
H34D C34B H34F 109.5 . . ?
H34E C34B H34F 109.5 . . ?
C21A C35A H35A 109.6 . . ?
C21A C35A H35B 109.6 . . ?
C21A C35A H35C 104.7 . . ?
C21A C35A H35D 104.7 . . ?
C21A C35A C36A 110.07(13) . . ?
C21A C35A C3 130.2(7) . . ?
H35A C35A H35B 108.2 . . ?
H35C C35A H35D 105.7 . . ?
C36A C35A H35A 109.6 . . ?
C36A C35A H35B 109.6 . . ?
C3 C35A H35C 104.7 . . ?
C3 C35A H35D 104.7 . . ?
C21B C35B H35E 108.8 . . ?
C21B C35B H35F 108.8 . . ?
H35E C35B H35F 107.7 . . ?
C36B C35B C21B 113.90(11) . . ?
C36B C35B H35E 108.8 . . ?
C36B C35B H35F 108.8 . . ?
C35A C36A H36A 109.3 . . ?
C35A C36A H36B 109.3 . . ?
H36A C36A H36B 108.0 . . ?
C37A C36A C35A 111.61(15) . . ?
C37A C36A H36A 109.3 . . ?
C37A C36A H36B 109.3 . . ?
C35B C36B H36C 109.3 . . ?
C35B C36B H36D 109.3 . . ?
H36C C36B H36D 107.9 . . ?
C37B C36B C35B 111.83(13) . . ?
C37B C36B H36C 109.3 . . ?
C37B C36B H36D 109.3 . . ?
C36A C37A H37A 109.5 . . ?
C36A C37A H37B 109.5 . . ?
C36A C37A H37C 109.5 . . ?
H37A C37A H37B 109.5 . . ?
H37A C37A H37C 109.5 . . ?
H37B C37A H37C 109.5 . . ?
C36B C37B H37D 109.5 . . ?
C36B C37B H37E 109.5 . . ?
C36B C37B H37F 109.5 . . ?
H37D C37B H37E 109.5 . . ?
H37D C37B H37F 109.5 . . ?
H37E C37B H37F 109.5 . . ?
C28A C38A H38A 109.1 . . ?
C28A C38A H38B 109.1 . . ?
C28A C38A C39A 112.30(12) . . ?
H38A C38A H38B 107.9 . . ?
C39A C38A H38A 109.1 . . ?
C39A C38A H38B 109.1 . . ?
C28B C38B H38C 109.2 . . ?
C28B C38B H38D 109.2 . . ?
H38C C38B H38D 107.9 . . ?
C39B C38B C28B 112.12(12) . . ?
C39B C38B H38C 109.2 . . ?
C39B C38B H38D 109.2 . . ?
C38A C39A H39A 109.0 . . ?
C38A C39A H39B 109.0 . . ?
H39A C39A H39B 107.8 . . ?
C40A C39A C38A 112.80(15) . . ?
C40A C39A H39A 109.0 . . ?
C40A C39A H39B 109.0 . . ?
C38B C39B H39C 109.1 . . ?
C38B C39B H39D 109.1 . . ?
H39C C39B H39D 107.9 . . ?
C40B C39B C38B 112.38(15) . . ?
C40B C39B H39C 109.1 . . ?
C40B C39B H39D 109.1 . . ?
C39A C40A H40A 109.5 . . ?
C39A C40A H40B 109.5 . . ?
C39A C40A H40C 109.5 . . ?
H40A C40A H40B 109.5 . . ?
H40A C40A H40C 109.5 . . ?
H40B C40A H40C 109.5 . . ?
C39B C40B H40D 109.5 . . ?
C39B C40B H40E 109.5 . . ?
C39B C40B H40F 109.5 . . ?
H40D C40B H40E 109.5 . . ?
H40D C40B H40F 109.5 . . ?
H40E C40B H40F 109.5 . . ?
H1B C1 H1C 109.5 . . ?
H1B C1 H1D 109.5 . . ?
H1C C1 H1D 109.5 . . ?
C3 C1 H1B 109.5 . . ?
C3 C1 H1C 109.5 . . ?
C3 C1 H1D 109.5 . . ?
C35A C3 H3B 109.8 . . ?
C35A C3 H3C 109.8 . . ?
C1 C3 C35A 109.4(12) . . ?
C1 C3 H3B 109.8 . . ?
C1 C3 H3C 109.8 . . ?
H3B C3 H3C 108.3 . . ?

loop_
_geom_bond_atom_site_label_1
_geom_bond_atom_site_label_2
_geom_bond_distance
_geom_bond_site_symmetry_2
_geom_bond_publ_flag
O5B H5B 0.79(2) . ?
O5B C10B 1.3578(16) . ?
O10B H10B 0.78(2) . ?
O10B C23B 1.3803(16) . ?
O2A H2A 0.84(2) . ?
O2A C2A 1.3734(17) . ?
O12A H12A 0.78(2) . ?
O12A C25A 1.3853(17) . ?
O11B H11B 0.81(2) . ?
O11B C24B 1.3677(16) . ?
O1B H1BA 0.80(2) . ?
O1B C1B 1.3759(17) . ?
O9A H9A 0.84(3) . ?
O9A C18A 1.3741(17) . ?
O3B H3BA 0.78(2) . ?
O3B C3B 1.3739(16) . ?
O2B H2B 0.82(3) . ?
O2B C2B 1.3576(18) . ?
O12B H12B 0.80(2) . ?
O12B C25B 1.3781(17) . ?
O1A H1A 0.82(3) . ?
O1A C1A 1.3687(17) . ?
O7A H7A 0.76(3) . ?
O7A C16A 1.3716(17) . ?
O8A H8A 0.82(3) . ?
O8A C17A 1.3624(18) . ?
O10A H10A 0.78(3) . ?
O10A C23A 1.3718(17) . ?
O11A H11A 0.77(3) . ?
O11A C24A 1.3609(18) . ?
O9B H9B 0.75(2) . ?
O9B C18B 1.3742(15) . ?
O1C H1CA 0.84(3) . ?
O1C C1C 1.413(2) . ?
O1D H1DA 0.67(3) . ?
O1D C1D 1.430(2) . ?
O1E H1E 0.76(2) . ?
O1E C1E 1.4356(17) . ?
O1F C1F 1.504(3) . ?
O1F' C1F 1.359(5) . ?
O6B H6B 0.78(2) . ?
O6B C11B 1.3813(16) . ?
O2C C2C 1.430(2) . ?
O2C C3C 1.427(2) . ?
O2D C2D 1.4276(18) . ?
O2D C3D 1.4202(18) . ?
O2E C2E 1.4329(17) . ?
O2E C3E 1.4279(18) . ?
O2F C2F 1.431(4) . ?
O2F C3F 1.565(5) . ?
O2F' C2F' 1.391(8) . ?
O2F' C3F 1.432(5) . ?
O8B H8B 0.81(2) . ?
O8B C17B 1.3782(16) . ?
O3C C4C 1.434(2) . ?
O3C C5C 1.425(2) . ?
O3D C4D 1.4261(19) . ?
O3D C5D 1.4285(19) . ?
O3E C4E 1.4259(19) . ?
O3E C5E 1.434(2) . ?
O3F C4F 1.422(3) . ?
O3F C5F 1.423(3) . ?
O4A H4A 0.75(2) . ?
O4A C9A 1.3763(15) . ?
O4C H4C 1.032(14) . ?
O4C C6C 1.423(2) . ?
O4D H4D 0.86(2) . ?
O4D C6D 1.4203(19) . ?
O4E H4E 0.80(3) . ?
O4E C6E 1.4237(19) . ?
O4F C6F 1.400(5) . ?
O4F' C6F' 1.479(12) . ?
O7B H7B 0.80(2) . ?
O7B C16B 1.3707(15) . ?
O5A H5A 0.82(2) . ?
O5A C10A 1.3685(15) . ?
O3A H3A 0.79(2) . ?
O3A C3A 1.3651(15) . ?
O6A H6A 0.80(2) . ?
O6A C11A 1.3701(15) . ?
O4B H4B 0.78(2) . ?
O4B C9B 1.3716(16) . ?
C1A C2A 1.3913(18) . ?
C1A C6A 1.3955(19) . ?
C1B C2B 1.3883(19) . ?
C1B C6B 1.389(2) . ?
C1C H1CB 0.9700 . ?
C1C H1CC 0.9700 . ?
C1C C2C 1.493(3) . ?
C1D H1DB 0.9700 . ?
C1D H1DC 0.9700 . ?
C1D C2D 1.500(2) . ?
C1E H1EA 0.9700 . ?
C1E H1EB 0.9700 . ?
C1E C2E 1.501(2) . ?
C1F H1FA 0.9700 . ?
C1F H1FB 0.9700 . ?
C1F H1FC 0.9700 . ?
C1F H1FD 0.9700 . ?
C1F C2F 1.411(4) . ?
C1F C2F' 1.615(7) . ?
C2A C3A 1.3883(18) . ?
C2B C3B 1.3944(19) . ?
C2C H2CA 0.9700 . ?
C2C H2CB 0.9700 . ?
C2D H2DA 0.9700 . ?
C2D H2DB 0.9700 . ?
C2E H2EA 0.9700 . ?
C2E H2EB 0.9700 . ?
C2F H2FA 0.9700 . ?
C2F H2FB 0.9700 . ?
C2F' H2FC 0.9700 . ?
C2F' H2FD 0.9700 . ?
C3A C4A 1.3932(18) . ?
C3B C4B 1.392(2) . ?
C3C H3CA 0.9700 . ?
C3C H3CB 0.9700 . ?
C3C C4C 1.495(2) . ?
C3D H3DA 0.9700 . ?
C3D H3DB 0.9700 . ?
C3D C4D 1.492(3) . ?
C3E H3EA 0.9700 . ?
C3E H3EB 0.9700 . ?
C3E C4E 1.503(2) . ?
C3F H3FA 0.9700 . ?
C3F H3FB 0.9700 . ?
C3F H3FC 0.9700 . ?
C3F H3FD 0.9700 . ?
C3F C4F 1.494(3) . ?
C4A C5A 1.3937(17) . ?
C4A C7A 1.5191(17) . ?
C4B C5B 1.3968(18) . ?
C4B C7B 1.5246(18) . ?
C4C H4CA 0.9700 . ?
C4C H4CB 0.9700 . ?
C4D H4DA 0.9700 . ?
C4D H4DB 0.9700 . ?
C4E H4EA 0.9700 . ?
C4E H4EB 0.9700 . ?
C4F H4FA 0.9700 . ?
C4F H4FB 0.9700 . ?
C5A H5AA 0.9300 . ?
C5A C6A 1.3971(18) . ?
C5B H5BA 0.9300 . ?
C5B C6B 1.3937(18) . ?
C5C H5CA 0.9700 . ?
C5C H5CB 0.9700 . ?
C5C C6C 1.496(3) . ?
C5D H5DA 0.9700 . ?
C5D H5DB 0.9700 . ?
C5D C6D 1.498(2) . ?
C5E H5EA 0.9700 . ?
C5E H5EB 0.9700 . ?
C5E C6E 1.496(2) . ?
C5F H5FA 0.9700 . ?
C5F H5FB 0.9700 . ?
C5F H5FC 0.9700 . ?
C5F H5FD 0.9700 . ?
C5F C6F 1.495(5) . ?
C5F C6F' 1.409(10) . ?
C6A C28A 1.5229(18) . ?
C6B C28B 1.5201(18) . ?
C6C H6CA 0.9700 . ?
C6C H6CB 0.9700 . ?
C6D H6DA 0.9700 . ?
C6D H6DB 0.9700 . ?
C6E H6EA 0.9700 . ?
C6E H6EB 0.9700 . ?
C6F H6FA 0.9700 . ?
C6F H6FB 0.9700 . ?
C6F' H6FC 0.9700 . ?
C6F' H6FD 0.9700 . ?
C7A H7AA 0.9800 . ?
C7A C8A 1.5225(17) . ?
C7A C29A 1.5381(18) . ?
C7B H7BA 0.9800 . ?
C7B C8B 1.5242(19) . ?
C7B C29B 1.530(2) . ?
C8A C9A 1.3986(17) . ?
C8A C13A 1.3912(18) . ?
C8B C9B 1.3937(18) . ?
C8B C13B 1.3905(18) . ?
C9A C10A 1.3956(18) . ?
C9B C10B 1.3945(18) . ?
C10A C11A 1.3900(18) . ?
C10B C11B 1.3909(18) . ?
C11A C12A 1.3921(17) . ?
C11B C12B 1.3943(18) . ?
C12A C13A 1.3894(17) . ?
C12A C14A 1.5254(18) . ?
C12B C13B 1.3907(18) . ?
C12B C14B 1.5238(18) . ?
C13A H13A 0.9300 . ?
C13B H13B 0.9300 . ?
C14A H14A 0.9800 . ?
C14A C15A 1.5195(18) . ?
C14A C32A 1.5341(18) . ?
C14B H14B 0.9800 . ?
C14B C15B 1.5230(17) . ?
C14B C32B 1.5306(19) . ?
C15A C16A 1.3987(19) . ?
C15A C20A 1.3941(17) . ?
C15B C16B 1.3922(18) . ?
C15B C20B 1.3934(18) . ?
C16A C17A 1.393(2) . ?
C16B C17B 1.3926(17) . ?
C17A C18A 1.393(2) . ?
C17B C18B 1.3943(17) . ?
C18A C19A 1.3901(19) . ?
C18B C19B 1.3946(18) . ?
C19A C20A 1.3952(18) . ?
C19A C21A 1.5192(18) . ?
C19B C20B 1.3974(17) . ?
C19B C21B 1.5225(18) . ?
C20A H20A 0.9300 . ?
C20B H20B 0.9300 . ?
C21A H21A 0.9800 . ?
C21A C22A 1.5224(19) . ?
C21A C35A 1.527(2) . ?
C21B H21B 0.9800 . ?
C21B C22B 1.5227(18) . ?
C21B C35B 1.5355(19) . ?
C22A C23A 1.3936(19) . ?
C22A C27A 1.3896(19) . ?
C22B C23B 1.3964(18) . ?
C22B C27B 1.3904(18) . ?
C23A C24A 1.391(2) . ?
C23B C24B 1.3913(18) . ?
C24A C25A 1.390(2) . ?
C24B C25B 1.3933(19) . ?
C25A C26A 1.3919(19) . ?
C25B C26B 1.3941(19) . ?
C26A C27A 1.3891(19) . ?
C26A C28A 1.5174(19) . ?
C26B C27B 1.3927(19) . ?
C26B C28B 1.5265(19) . ?
C27A H27A 0.9300 . ?
C27B H27B 0.9300 . ?
C28A H28A 0.9800 . ?
C28A C38A 1.527(2) . ?
C28B H28B 0.9800 . ?
C28B C38B 1.531(2) . ?
C29A H29A 0.9700 . ?
C29A H29B 0.9700 . ?
C29A C30A 1.5250(19) . ?
C29B H29C 0.9700 . ?
C29B H29D 0.9700 . ?
C29B C30B 1.530(2) . ?
C30A H30A 0.9700 . ?
C30A H30B 0.9700 . ?
C30A C31A 1.519(2) . ?
C30B H30C 0.9700 . ?
C30B H30D 0.9700 . ?
C30B H30E 0.9700 . ?
C30B H30F 0.9700 . ?
C30B C31' 1.446(6) . ?
C30B C31B 1.449(3) . ?
C31' H31D 0.9600 . ?
C31' H31E 0.9600 . ?
C31' H31F 0.9600 . ?
C31A H31A 0.9600 . ?
C31A H31B 0.9600 . ?
C31A H31C 0.9600 . ?
C31B H31G 0.9600 . ?
C31B H31H 0.9600 . ?
C31B H31I 0.9600 . ?
C32A H32A 0.9700 . ?
C32A H32B 0.9700 . ?
C32A C33A 1.5249(19) . ?
C32B H32C 0.9700 . ?
C32B H32D 0.9700 . ?
C32B C33B 1.5225(19) . ?
C33A H33A 0.9700 . ?
C33A H33B 0.9700 . ?
C33A C34A 1.520(2) . ?
C33B H33C 0.9700 . ?
C33B H33D 0.9700 . ?
C33B C34B 1.518(2) . ?
C34A H34A 0.9600 . ?
C34A H34B 0.9600 . ?
C34A H34C 0.9600 . ?
C34B H34D 0.9600 . ?
C34B H34E 0.9600 . ?
C34B H34F 0.9600 . ?
C35A H35A 0.9700 . ?
C35A H35B 0.9700 . ?
C35A H35C 0.9700 . ?
C35A H35D 0.9700 . ?
C35A C36A 1.527(2) . ?
C35A C3 1.571(13) . ?
C35B H35E 0.9700 . ?
C35B H35F 0.9700 . ?
C35B C36B 1.524(2) . ?
C36A H36A 0.9700 . ?
C36A H36B 0.9700 . ?
C36A C37A 1.522(3) . ?
C36B H36C 0.9700 . ?
C36B H36D 0.9700 . ?
C36B C37B 1.517(2) . ?
C37A H37A 0.9600 . ?
C37A H37B 0.9600 . ?
C37A H37C 0.9600 . ?
C37B H37D 0.9600 . ?
C37B H37E 0.9600 . ?
C37B H37F 0.9600 . ?
C38A H38A 0.9700 . ?
C38A H38B 0.9700 . ?
C38A C39A 1.529(2) . ?
C38B H38C 0.9700 . ?
C38B H38D 0.9700 . ?
C38B C39B 1.525(2) . ?
C39A H39A 0.9700 . ?
C39A H39B 0.9700 . ?
C39A C40A 1.501(3) . ?
C39B H39C 0.9700 . ?
C39B H39D 0.9700 . ?
C39B C40B 1.517(3) . ?
C40A H40A 0.9600 . ?
C40A H40B 0.9600 . ?
C40A H40C 0.9600 . ?
C40B H40D 0.9600 . ?
C40B H40E 0.9600 . ?
C40B H40F 0.9600 . ?
C1 H1B 0.9600 . ?
C1 H1C 0.9600 . ?
C1 H1D 0.9600 . ?
C1 C3 1.482(16) . ?
C3 H3B 0.9700 . ?
C3 H3C 0.9700 . ?

loop_
_geom_torsion_atom_site_label_1
_geom_torsion_atom_site_label_2
_geom_torsion_atom_site_label_3
_geom_torsion_atom_site_label_4
_geom_torsion
_geom_torsion_site_symmetry_1
_geom_torsion_site_symmetry_2
_geom_torsion_site_symmetry_3
_geom_torsion_site_symmetry_4
_geom_torsion_publ_flag
O5B C10B C11B O6B 1.55(18) . . . . ?
O5B C10B C11B C12B 179.91(12) . . . . ?
O10B C23B C24B O11B 0.9(2) . . . . ?
O10B C23B C24B C25B -177.59(12) . . . . ?
O2A C2A C3A O3A -1.4(2) . . . . ?
O2A C2A C3A C4A 177.76(12) . . . . ?
O12A C25A C26A C27A -174.23(12) . . . . ?
O12A C25A C26A C28A 5.5(2) . . . . ?
O11B C24B C25B O12B -0.7(2) . . . . ?
O11B C24B C25B C26B 179.61(13) . . . . ?
O1B C1B C2B O2B 0.5(2) . . . . ?
O1B C1B C2B C3B -178.32(13) . . . . ?
O1B C1B C6B C5B 179.84(12) . . . . ?
O1B C1B C6B C28B 2.45(19) . . . . ?
O9A C18A C19A C20A -179.48(13) . . . . ?
O9A C18A C19A C21A -0.9(2) . . . . ?
O3B C3B C4B C5B -174.66(13) . . . . ?
O3B C3B C4B C7B 2.9(2) . . . . ?
O2B C2B C3B O3B -3.2(2) . . . . ?
O2B C2B C3B C4B 179.96(13) . . . . ?
O12B C25B C26B C27B -178.04(13) . . . . ?
O12B C25B C26B C28B 2.0(2) . . . . ?
O1A C1A C2A O2A -0.2(2) . . . . ?
O1A C1A C2A C3A 178.68(13) . . . . ?
O1A C1A C6A C5A -178.01(14) . . . . ?
O1A C1A C6A C28A 1.6(2) . . . . ?
O7A C16A C17A O8A 0.0(2) . . . . ?
O7A C16A C17A C18A -179.09(14) . . . . ?
O8A C17A C18A O9A 0.3(2) . . . . ?
O8A C17A C18A C19A 179.71(14) . . . . ?
O10A C23A C24A O11A 2.5(2) . . . . ?
O10A C23A C24A C25A -177.34(14) . . . . ?
O11A C24A C25A O12A -4.9(2) . . . . ?
O11A C24A C25A C26A -179.20(14) . . . . ?
O9B C18B C19B C20B -179.30(11) . . . . ?
O9B C18B C19B C21B 2.24(18) . . . . ?
O1C C1C C2C O2C 68.2(2) . . . . ?
O1D C1D C2D O2D -58.29(16) . . . . ?
O1E C1E C2E O2E -55.12(15) . . . . ?
O1F C1F C2F O2F 176.3(2) . . . . ?
O1F' C1F C2F' O2F' -55.7(6) . . . . ?
O6B C11B C12B C13B -179.22(11) . . . . ?
O6B C11B C12B C14B 0.90(19) . . . . ?
O2C C3C C4C O3C 68.3(2) . . . . ?
O2D C3D C4D O3D -66.17(17) . . . . ?
O2E C3E C4E O3E -65.33(18) . . . . ?
O2F C3F C4F O3F -84.4(3) . . . . ?
O2F' C3F C4F O3F -31.1(5) . . . . ?
O8B C17B C18B O9B -2.62(18) . . . . ?
O8B C17B C18B C19B 174.61(11) . . . . ?
O3C C5C C6C O4C 60.8(2) . . . . ?
O3D C5D C6D O4D 71.23(16) . . . . ?
O3E C5E C6E O4E 63.46(17) . . . . ?
O3F C5F C6F O4F -62.4(4) . . . . ?
O3F C5F C6F' O4F' 63.7(7) . . . . ?
O4A C9A C10A O5A 1.08(18) . . . . ?
O4A C9A C10A C11A -179.22(12) . . . . ?
O7B C16B C17B O8B 2.07(18) . . . . ?
O7B C16B C17B C18B 179.12(11) . . . . ?
O5A C10A C11A O6A -1.83(19) . . . . ?
O5A C10A C11A C12A 178.61(12) . . . . ?
O3A C3A C4A C5A 179.91(12) . . . . ?
O3A C3A C4A C7A -0.03(18) . . . . ?
O6A C11A C12A C13A -177.00(12) . . . . ?
O6A C11A C12A C14A 5.68(19) . . . . ?
O4B C9B C10B O5B -0.60(19) . . . . ?
O4B C9B C10B C11B 178.37(12) . . . . ?
C1A C2A C3A O3A 179.68(13) . . . . ?
C1A C2A C3A C4A -1.1(2) . . . . ?
C1A C6A C28A C26A 79.23(16) . . . . ?
C1A C6A C28A C38A -154.14(13) . . . . ?
C1B C2B C3B O3B 175.63(13) . . . . ?
C1B C2B C3B C4B -1.2(2) . . . . ?
C1B C6B C28B C26B 77.34(15) . . . . ?
C1B C6B C28B C38B -156.32(13) . . . . ?
C2A C1A C6A C5A -0.7(2) . . . . ?
C2A C1A C6A C28A 178.88(13) . . . . ?
C2A C3A C4A C5A 0.72(19) . . . . ?
C2A C3A C4A C7A -179.21(12) . . . . ?
C2B C1B C6B C5B 2.6(2) . . . . ?
C2B C1B C6B C28B -174.78(13) . . . . ?
C2B C3B C4B C5B 1.9(2) . . . . ?
C2B C3B C4B C7B 179.37(12) . . . . ?
C2C O2C C3C C4C 79.6(2) . . . . ?
C2D O2D C3D C4D -159.47(13) . . . . ?
C2E O2E C3E C4E 88.03(15) . . . . ?
C2F O2F C3F C4F 86.4(3) . . . . ?
C2F' O2F' C3F C4F -74.3(5) . . . . ?
C3A C4A C5A C6A -0.33(19) . . . . ?
C3A C4A C7A C8A -81.18(14) . . . . ?
C3A C4A C7A C29A 153.29(12) . . . . ?
C3B C4B C5B C6B -0.2(2) . . . . ?
C3B C4B C7B C8B -75.76(15) . . . . ?
C3B C4B C7B C29B 158.13(12) . . . . ?
C3C O2C C2C C1C 175.98(14) . . . . ?
C3D O2D C2D C1D 178.96(13) . . . . ?
C3E O2E C2E C1E 167.80(13) . . . . ?
C3F O2F C2F C1F 168.2(2) . . . . ?
C3F O2F' C2F' C1F -165.5(4) . . . . ?
C4A C5A C6A C1A 0.3(2) . . . . ?
C4A C5A C6A C28A -179.27(12) . . . . ?
C4A C7A C8A C9A 114.24(13) . . . . ?
C4A C7A C8A C13A -68.42(15) . . . . ?
C4A C7A C29A C30A -62.17(15) . . . . ?
C4B C5B C6B C1B -2.0(2) . . . . ?
C4B C5B C6B C28B 175.31(12) . . . . ?
C4B C7B C8B C9B 102.87(14) . . . . ?
C4B C7B C8B C13B -78.22(16) . . . . ?
C4B C7B C29B C30B -173.93(12) . . . . ?
C4C O3C C5C C6C 170.00(15) . . . . ?
C4D O3D C5D C6D -172.43(12) . . . . ?
C4E O3E C5E C6E -173.59(13) . . . . ?
C4F O3F C5F C6F -80.9(3) . . . . ?
C4F O3F C5F C6F' -118.1(5) . . . . ?
C5A C4A C7A C8A 98.88(14) . . . . ?
C5A C4A C7A C29A -26.64(18) . . . . ?
C5A C6A C28A C26A -101.17(15) . . . . ?
C5A C6A C28A C38A 25.46(18) . . . . ?
C5B C4B C7B C8B 101.60(15) . . . . ?
C5B C4B C7B C29B -24.51(18) . . . . ?
C5B C6B C28B C26B -99.91(15) . . . . ?
C5B C6B C28B C38B 26.44(18) . . . . ?
C5C O3C C4C C3C 71.2(2) . . . . ?
C5D O3D C4D C3D 168.54(12) . . . . ?
C5E O3E C4E C3E 139.52(14) . . . . ?
C5F O3F C4F C3F 175.7(3) . . . . ?
C6A C1A C2A O2A -177.69(13) . . . . ?
C6A C1A C2A C3A 1.1(2) . . . . ?
C6A C28A C38A C39A 170.78(13) . . . . ?
C6B C1B C2B O2B 177.79(13) . . . . ?
C6B C1B C2B C3B -1.1(2) . . . . ?
C6B C28B C38B C39B 167.21(12) . . . . ?
C7A C4A C5A C6A 179.61(12) . . . . ?
C7A C8A C9A O4A -3.6(2) . . . . ?
C7A C8A C9A C10A 177.62(12) . . . . ?
C7A C8A C13A C12A -176.13(12) . . . . ?
C7A C29A C30A C31A -166.43(12) . . . . ?
C7B C4B C5B C6B -177.66(12) . . . . ?
C7B C8B C9B O4B -0.54(19) . . . . ?
C7B C8B C9B C10B -178.70(12) . . . . ?
C7B C8B C13B C12B -177.58(12) . . . . ?
C7B C29B C30B C31' 59.9(3) . . . . ?
C7B C29B C30B C31B -168.50(18) . . . . ?
C8A C7A C29A C30A 171.79(11) . . . . ?
C8A C9A C10A O5A 179.95(12) . . . . ?
C8A C9A C10A C11A -0.35(19) . . . . ?
C8B C7B C29B C30B 60.53(15) . . . . ?
C8B C9B C10B O5B 177.51(12) . . . . ?
C8B C9B C10B C11B -3.5(2) . . . . ?
C9A C8A C13A C12A 1.3(2) . . . . ?
C9A C10A C11A O6A 178.46(12) . . . . ?
C9A C10A C11A C12A -1.1(2) . . . . ?
C9B C8B C13B C12B 1.4(2) . . . . ?
C9B C10B C11B O6B -177.36(11) . . . . ?
C9B C10B C11B C12B 1.00(19) . . . . ?
C10A C11A C12A C13A 2.57(19) . . . . ?
C10A C11A C12A C14A -174.75(12) . . . . ?
C10B C11B C12B C13B 2.54(19) . . . . ?
C10B C11B C12B C14B -177.34(12) . . . . ?
C11A C12A C13A C8A -2.7(2) . . . . ?
C11A C12A C14A C15A -108.89(14) . . . . ?
C11A C12A C14A C32A 123.89(13) . . . . ?
C11B C12B C13B C8B -3.77(19) . . . . ?
C11B C12B C14B C15B -99.90(14) . . . . ?
C11B C12B C14B C32B 133.92(13) . . . . ?
C12A C14A C15A C16A 75.82(15) . . . . ?
C12A C14A C15A C20A -102.88(14) . . . . ?
C12A C14A C32A C33A -64.40(14) . . . . ?
C12B C14B C15B C16B 82.74(14) . . . . ?
C12B C14B C15B C20B -94.41(14) . . . . ?
C12B C14B C32B C33B -61.33(16) . . . . ?
C13A C8A C9A O4A 178.98(12) . . . . ?
C13A C8A C9A C10A 0.24(19) . . . . ?
C13A C12A C14A C15A 73.87(15) . . . . ?
C13A C12A C14A C32A -53.35(16) . . . . ?
C13B C8B C9B O4B -179.48(12) . . . . ?
C13B C8B C9B C10B 2.4(2) . . . . ?
C13B C12B C14B C15B 80.23(15) . . . . ?
C13B C12B C14B C32B -45.95(16) . . . . ?
C14A C12A C13A C8A 174.58(12) . . . . ?
C14A C15A C16A O7A 1.3(2) . . . . ?
C14A C15A C16A C17A -178.01(13) . . . . ?
C14A C15A C20A C19A 177.92(12) . . . . ?
C14A C32A C33A C34A 175.32(12) . . . . ?
C14B C12B C13B C8B 176.11(12) . . . . ?
C14B C15B C16B O7B 5.65(18) . . . . ?
C14B C15B C16B C17B -174.43(11) . . . . ?
C14B C15B C20B C19B 175.36(12) . . . . ?
C14B C32B C33B C34B 176.93(14) . . . . ?
C15A C14A C32A C33A 169.57(11) . . . . ?
C15A C16A C17A O8A 179.31(14) . . . . ?
C15A C16A C17A C18A 0.2(2) . . . . ?
C15B C14B C32B C33B 174.63(12) . . . . ?
C15B C16B C17B O8B -177.86(12) . . . . ?
C15B C16B C17B C18B -0.81(19) . . . . ?
C16A C15A C20A C19A -0.8(2) . . . . ?
C16A C17A C18A O9A 179.36(14) . . . . ?
C16A C17A C18A C19A -1.2(2) . . . . ?
C16B C15B C20B C19B -1.85(19) . . . . ?
C16B C17B C18B O9B -179.69(11) . . . . ?
C16B C17B C18B C19B -2.46(19) . . . . ?
C17A C18A C19A C20A 1.2(2) . . . . ?
C17A C18A C19A C21A 179.74(13) . . . . ?
C17B C18B C19B C20B 3.42(18) . . . . ?
C17B C18B C19B C21B -175.04(12) . . . . ?
C18A C19A C20A C15A -0.2(2) . . . . ?
C18A C19A C21A C22A -78.79(15) . . . . ?
C18A C19A C21A C35A 155.82(13) . . . . ?
C18B C19B C20B C15B -1.26(19) . . . . ?
C18B C19B C21B C22B -81.91(14) . . . . ?
C18B C19B C21B C35B 151.25(12) . . . . ?
C19A C21A C22A C23A 105.34(15) . . . . ?
C19A C21A C22A C27A -74.10(16) . . . . ?
C19A C21A C35A C36A -169.37(13) . . . . ?
C19A C21A C35A C3 175.6(8) . . . . ?
C19B C21B C22B C23B 103.47(14) . . . . ?
C19B C21B C22B C27B -76.80(15) . . . . ?
C19B C21B C35B C36B -172.07(12) . . . . ?
C20A C15A C16A O7A -179.99(14) . . . . ?
C20A C15A C16A C17A 0.7(2) . . . . ?
C20A C19A C21A C22A 99.68(15) . . . . ?
C20A C19A C21A C35A -25.71(18) . . . . ?
C20B C15B C16B O7B -177.05(11) . . . . ?
C20B C15B C16B C17B 2.88(18) . . . . ?
C20B C19B C21B C22B 99.71(14) . . . . ?
C20B C19B C21B C35B -27.13(17) . . . . ?
C21A C19A C20A C15A -178.66(12) . . . . ?
C21A C22A C23A O10A -3.4(2) . . . . ?
C21A C22A C23A C24A 178.97(14) . . . . ?
C21A C22A C27A C26A -178.37(13) . . . . ?
C21A C35A C36A C37A -169.91(15) . . . . ?
C21A C35A C3 C1 57.0(15) . . . . ?
C21B C19B C20B C15B 177.16(12) . . . . ?
C21B C22B C23B O10B -2.71(19) . . . . ?
C21B C22B C23B C24B 177.67(12) . . . . ?
C21B C22B C27B C26B -177.79(12) . . . . ?
C21B C35B C36B C37B 179.41(14) . . . . ?
C22A C21A C35A C36A 65.26(15) . . . . ?
C22A C21A C35A C3 50.3(8) . . . . ?
C22A C23A C24A O11A -179.95(14) . . . . ?
C22A C23A C24A C25A 0.2(2) . . . . ?
C22B C21B C35B C36B 61.08(15) . . . . ?
C22B C23B C24B O11B -179.50(13) . . . . ?
C22B C23B C24B C25B 2.1(2) . . . . ?
C23A C22A C27A C26A 2.2(2) . . . . ?
C23A C24A C25A O12A 174.88(13) . . . . ?
C23A C24A C25A C26A 0.6(2) . . . . ?
C23B C22B C27B C26B 1.94(19) . . . . ?
C23B C24B C25B O12B 177.87(12) . . . . ?
C23B C24B C25B C26B -1.9(2) . . . . ?
C24A C25A C26A C27A -0.1(2) . . . . ?
C24A C25A C26A C28A 179.63(13) . . . . ?
C24B C25B C26B C27B 1.7(2) . . . . ?
C24B C25B C26B C28B -178.25(13) . . . . ?
C25A C26A C27A C22A -1.4(2) . . . . ?
C25A C26A C28A C6A -103.92(14) . . . . ?
C25A C26A C28A C38A 128.13(14) . . . . ?
C25B C26B C27B C22B -1.7(2) . . . . ?
C25B C26B C28B C6B -103.88(15) . . . . ?
C25B C26B C28B C38B 128.46(14) . . . . ?
C26A C28A C38A C39A -63.49(16) . . . . ?
C26B C28B C38B C39B -67.31(16) . . . . ?
C27A C22A C23A O10A 176.05(13) . . . . ?
C27A C22A C23A C24A -1.6(2) . . . . ?
C27A C26A C28A C6A 75.76(16) . . . . ?
C27A C26A C28A C38A -52.20(16) . . . . ?
C27B C22B C23B O10B 177.56(12) . . . . ?
C27B C22B C23B C24B -2.06(19) . . . . ?
C27B C26B C28B C6B 76.20(16) . . . . ?
C27B C26B C28B C38B -51.46(17) . . . . ?
C28A C26A C27A C22A 178.95(12) . . . . ?
C28A C38A C39A C40A 171.58(15) . . . . ?
C28B C26B C27B C22B 178.17(12) . . . . ?
C28B C38B C39B C40B 174.34(14) . . . . ?
C29A C7A C8A C9A -118.07(13) . . . . ?
C29A C7A C8A C13A 59.26(15) . . . . ?
C29B C7B C8B C9B -129.66(13) . . . . ?
C29B C7B C8B C13B 49.25(16) . . . . ?
C32A C14A C15A C16A -158.77(12) . . . . ?
C32A C14A C15A C20A 22.53(18) . . . . ?
C32B C14B C15B C16B -151.59(12) . . . . ?
C32B C14B C15B C20B 31.26(17) . . . . ?
C35A C21A C22A C23A -126.88(14) . . . . ?
C35A C21A C22A C27A 53.68(16) . . . . ?
C35B C21B C22B C23B -129.31(13) . . . . ?
C35B C21B C22B C27B 50.42(16) . . . . ?
